data_7227354
loop_
_publ_author_name
'Chahal, Mandeep K.'
'Sankar, Muniappan'
'Butcher, Ray J.'

_publ_section_title
;
 An insight into the communication between \b-olefin/phenyl
 olefin-mediated acceptors and porphyrin \p-system: a way to establish
 porphyrin based chemodosimeters and chemosensors.
;
_journal_issue 6
_journal_name_full 'Physical chemistry chemical physics : PCCP'
_journal_page_first 4530
_journal_page_last 4540
_journal_paper_doi 10.1039/c6cp08396j
_journal_volume 19
_journal_year 2017
_chemical_formula_moiety 'C232 H140 N20 Ni4 O16, C1 H1 Cl3'
_chemical_formula_sum 'C233 H141 Cl3 N20 Ni4 O16'
_chemical_formula_weight 3817.84
_chemical_name_common
;
 2-Nitro-12,13-bis(4-formylphenyl)-5,10,15,20-tetraphenylporphyrin nickel(II) complex
;
_chemical_name_systematic
;
 2-Nitro-12,13-bis(4-formylphenyl)-5,10,15,20-tetraphenylporphyrinatonickel(II)
;
_space_group_crystal_system triclinic
_space_group_IT_number 2
_space_group_name_Hall '-P 1'
_space_group_name_H-M_alt 'P -1'
_symmetry_space_group_name_Hall '-P 1'
_symmetry_space_group_name_H-M 'P -1'
_atom_sites_solution_hydrogens geom
_audit_block_doi 10.5517/ccdc.csd.cc1n16lh
_audit_creation_method SHELXL-2014/7
_audit_update_record
;
2016-12-02 deposited with the CCDC.
2017-01-04 downloaded from the CCDC.
;
_cell_angle_alpha 90.79(3)
_cell_angle_beta 103.49(3)
_cell_angle_gamma 96.01(3)
_cell_formula_units_Z 1
_cell_length_a 13.236(3)
_cell_length_b 16.471(3)
_cell_length_c 24.435(5)
_cell_measurement_reflns_used 25
_cell_measurement_temperature 299(2)
_cell_measurement_theta_max 25.25
_cell_measurement_theta_min 1.62
_cell_volume 5148(2)
_computing_cell_refinement 'Bruker Apex 2'
_computing_data_collection 'Bruker Apex 2'
_computing_data_reduction 'Bruker SAINT'
_computing_molecular_graphics 'ORTEP3 (WINGX)'
_computing_publication_material 'ShelXL (Sheldrick, 2008)'
_computing_structure_refinement 'SHELXL-2014/7 (Sheldrick, 2014)'
_computing_structure_solution 'Shelxt (Shedlrick, 2015)'
_diffrn_ambient_temperature 299(2)
_diffrn_measured_fraction_theta_full 0.991
_diffrn_measured_fraction_theta_max 0.991
_diffrn_measurement_device_type 'Bruker Apex 2 CCD diffractometer'
_diffrn_measurement_method '\w scans'
_diffrn_radiation_type MoK\a
_diffrn_radiation_wavelength 0.71073
_diffrn_reflns_av_R_equivalents 0.0885
_diffrn_reflns_av_unetI/netI 0.1160
_diffrn_reflns_Laue_measured_fraction_full 0.991
_diffrn_reflns_Laue_measured_fraction_max 0.991
_diffrn_reflns_limit_h_max 12
_diffrn_reflns_limit_h_min -15
_diffrn_reflns_limit_k_max 19
_diffrn_reflns_limit_k_min -19
_diffrn_reflns_limit_l_max 29
_diffrn_reflns_limit_l_min -29
_diffrn_reflns_number 73930
_diffrn_reflns_point_group_measured_fraction_full 0.991
_diffrn_reflns_point_group_measured_fraction_max 0.991
_diffrn_reflns_theta_full 25.253
_diffrn_reflns_theta_max 25.253
_diffrn_reflns_theta_min 1.620
_exptl_absorpt_coefficient_mu 0.466
_exptl_absorpt_correction_type multi-scan
_exptl_absorpt_process_details '(SADABS; Bruker, 2000)'
_exptl_crystal_colour Red
_exptl_crystal_density_diffrn 1.232
_exptl_crystal_description Square
_exptl_crystal_F_000 1970
_exptl_crystal_recrystallization_method 'Re-crystallisation from solvent: Chloroform and hexane'
_exptl_crystal_size_max 0.3
_exptl_crystal_size_mid 0.2
_exptl_crystal_size_min 0.2
_refine_diff_density_max 1.131
_refine_diff_density_min -0.441
_refine_diff_density_rms 0.073
_refine_ls_extinction_method none
_refine_ls_goodness_of_fit_ref 0.969
_refine_ls_hydrogen_treatment constr
_refine_ls_matrix_type full
_refine_ls_number_parameters 1241
_refine_ls_number_reflns 18457
_refine_ls_number_restraints 1476
_refine_ls_restrained_S_all 0.956
_refine_ls_R_factor_all 0.1700
_refine_ls_R_factor_gt 0.0748
_refine_ls_shift/su_max 0.001
_refine_ls_shift/su_mean 0.000
_refine_ls_structure_factor_coef Fsqd
_refine_ls_weighting_details 'w=1/[\s^2^(Fo^2^)+(0.1401P)^2^] where P=(Fo^2^+2Fc^2^)/3'
_refine_ls_weighting_scheme calc
_refine_ls_wR_factor_gt 0.1995
_refine_ls_wR_factor_ref 0.2566
_reflns_Friedel_coverage 0.000
_reflns_number_gt 8326
_reflns_number_total 18457
_reflns_threshold_expression 'I > 2\s(I)'
_cod_data_source_file c6cp08396j2.cif
_cod_data_source_block shelx
_cod_depositor_comments 'Adding full bibliography for 7227352--7227354.cif.'
_cod_original_cell_volume 5147.6(19)
_cod_database_code 7227354
_shelx_shelxl_version_number 2014/7
_shelx_space_group_comment
;
The symmetry employed for this shelxl refinement is uniquely defined
by the following loop, which should always be used as a source of
symmetry information in preference to the above space-group names.
They are only intended as comments.
;

loop_
_space_group_symop_operation_xyz
'x, y, z'
'-x, -y, -z'

loop_
_atom_site_label
_atom_site_type_symbol
_atom_site_fract_x
_atom_site_fract_y
_atom_site_fract_z
_atom_site_U_iso_or_equiv
_atom_site_adp_type
_atom_site_occupancy
_atom_site_site_symmetry_order
_atom_site_calc_flag
_atom_site_refinement_flags_posn
_atom_site_refinement_flags_adp
_atom_site_refinement_flags_occupancy
_atom_site_disorder_assembly
_atom_site_disorder_group
Ni1 Ni 0.30132(5) 0.69045(4) 0.27714(3) 0.0540(2) Uani 1 1 d . U . . .
O1A O 0.0723(6) 0.3335(4) 0.2934(4) 0.171(3) Uani 1 1 d . U . . .
O2A O 0.2243(5) 0.3365(3) 0.2748(3) 0.122(2) Uani 1 1 d . U . . .
O3A O 1.0010(5) 1.0631(5) 0.4235(3) 0.174(3) Uani 1 1 d . U . . .
O4A O 0.7170(7) 1.1746(5) 0.1139(3) 0.176(3) Uani 1 1 d . U . . .
N1A N 0.2103(3) 0.5905(3) 0.27467(18) 0.0567(11) Uani 1 1 d . U . . .
N2A N 0.3895(3) 0.6586(2) 0.34485(17) 0.0527(11) Uani 1 1 d . U . . .
N3A N 0.3989(3) 0.7857(2) 0.27652(17) 0.0525(11) Uani 1 1 d . U . . .
N4A N 0.2090(3) 0.7255(3) 0.21207(18) 0.0590(12) Uani 1 1 d . U . . .
N5A N 0.1501(6) 0.3695(4) 0.2834(3) 0.109(2) Uani 1 1 d . U . . .
C1A C 0.1105(4) 0.5732(3) 0.2402(2) 0.0607(15) Uani 1 1 d . U . . .
C2A C 0.0752(5) 0.4891(4) 0.2448(3) 0.0772(18) Uani 1 1 d . U . . .
H2AA H 0.0101 0.4623 0.2273 0.093 Uiso 1 1 calc R U . . .
C3A C 0.1541(5) 0.4560(4) 0.2793(3) 0.0740(17) Uani 1 1 d . U . . .
C4A C 0.2358(4) 0.5187(3) 0.3006(2) 0.0598(15) Uani 1 1 d . U . . .
C5A C 0.3216(4) 0.5140(3) 0.3456(2) 0.0618(15) Uani 1 1 d . U . . .
C6A C 0.3889(4) 0.5832(3) 0.3683(2) 0.0573(14) Uani 1 1 d . U . . .
C7A C 0.4608(5) 0.5875(3) 0.4224(2) 0.0677(17) Uani 1 1 d . U . . .
H7AA H 0.4753 0.5444 0.4462 0.081 Uiso 1 1 calc R U . . .
C8A C 0.5023(5) 0.6640(3) 0.4321(2) 0.0663(17) Uani 1 1 d . U . . .
H8AA H 0.5501 0.6851 0.4646 0.080 Uiso 1 1 calc R U . . .
C9A C 0.4610(4) 0.7091(3) 0.3835(2) 0.0523(13) Uani 1 1 d . U . . .
C10A C 0.5006(4) 0.7870(3) 0.3747(2) 0.0530(13) Uani 1 1 d . U . . .
C11A C 0.4800(4) 0.8194(3) 0.3206(2) 0.0497(13) Uani 1 1 d . U . . .
C12A C 0.5429(4) 0.8846(3) 0.3012(2) 0.0519(13) Uani 1 1 d . U . . .
C13A C 0.5030(4) 0.8877(3) 0.2441(2) 0.0562(13) Uani 1 1 d . U . . .
C14A C 0.4090(4) 0.8299(3) 0.2296(2) 0.0555(13) Uani 1 1 d . U . . .
C15A C 0.3290(4) 0.8304(3) 0.1816(2) 0.0591(14) Uani 1 1 d . U . . .
C16A C 0.2320(5) 0.7864(4) 0.1778(2) 0.0640(15) Uani 1 1 d . U . . .
C17A C 0.1372(5) 0.8006(4) 0.1364(3) 0.0810(19) Uani 1 1 d . U . . .
H17A H 0.1318 0.8383 0.1082 0.097 Uiso 1 1 calc R U . . .
C18A C 0.0593(5) 0.7490(4) 0.1469(3) 0.084(2) Uani 1 1 d . U . . .
H18A H -0.0110 0.7467 0.1286 0.101 Uiso 1 1 calc R U . . .
C19A C 0.1034(5) 0.6983(4) 0.1911(3) 0.0690(16) Uani 1 1 d . U . . .
C20A C 0.0562(4) 0.6261(4) 0.2048(3) 0.0676(15) Uani 1 1 d . U . . .
C21A C 0.330(3) 0.4412(18) 0.3743(17) 0.0659(19) Uani 0.32(3) 1 d G U P A 1
C22A C 0.249(2) 0.4128(16) 0.3994(14) 0.075(3) Uani 0.32(3) 1 d G U P A 1
H22A H 0.1930 0.4428 0.3977 0.090 Uiso 0.32(3) 1 calc R U P A 1
C23A C 0.253(2) 0.3396(16) 0.4271(11) 0.085(3) Uani 0.32(3) 1 d G U P A 1
H23A H 0.1996 0.3206 0.4439 0.102 Uiso 0.32(3) 1 calc R U P A 1
C24A C 0.337(2) 0.2948(13) 0.4296(11) 0.082(3) Uani 0.32(3) 1 d G U P A 1
H24A H 0.3402 0.2458 0.4481 0.099 Uiso 0.32(3) 1 calc R U P A 1
C25A C 0.418(2) 0.3232(17) 0.4044(15) 0.088(3) Uani 0.32(3) 1 d G U P A 1
H25A H 0.4740 0.2932 0.4061 0.105 Uiso 0.32(3) 1 calc R U P A 1
C26A C 0.414(3) 0.396(2) 0.3767(17) 0.080(2) Uani 0.32(3) 1 d G U P A 1
H26A H 0.4674 0.4154 0.3599 0.096 Uiso 0.32(3) 1 calc R U P A 1
C21C C 0.3417(13) 0.4336(8) 0.3753(7) 0.0659(19) Uani 0.68(3) 1 d G U P A 2
C22C C 0.2749(11) 0.3959(8) 0.4059(6) 0.075(3) Uani 0.68(3) 1 d G U P A 2
H22B H 0.2163 0.4200 0.4097 0.090 Uiso 0.68(3) 1 calc R U P A 2
C23C C 0.2957(13) 0.3221(7) 0.4307(4) 0.085(3) Uani 0.68(3) 1 d G U P A 2
H23B H 0.2510 0.2968 0.4511 0.102 Uiso 0.68(3) 1 calc R U P A 2
C24C C 0.3832(13) 0.2861(6) 0.4249(5) 0.082(3) Uani 0.68(3) 1 d G U P A 2
H24B H 0.3971 0.2367 0.4415 0.099 Uiso 0.68(3) 1 calc R U P A 2
C25C C 0.4500(12) 0.3238(8) 0.3943(6) 0.088(3) Uani 0.68(3) 1 d G U P A 2
H25B H 0.5086 0.2997 0.3905 0.105 Uiso 0.68(3) 1 calc R U P A 2
C26C C 0.4292(13) 0.3976(9) 0.3695(8) 0.080(2) Uani 0.68(3) 1 d G U P A 2
H26B H 0.4739 0.4228 0.3491 0.096 Uiso 0.68(3) 1 calc R U P A 2
C27A C 0.5737(4) 0.8353(3) 0.4239(2) 0.0556(14) Uani 1 1 d . U . . .
C28A C 0.6787(4) 0.8267(3) 0.4387(2) 0.0643(15) Uani 1 1 d . U . . .
H28A H 0.7067 0.7920 0.4173 0.077 Uiso 1 1 calc R U . . .
C29A C 0.7426(5) 0.8690(4) 0.4849(3) 0.0744(17) Uani 1 1 d . U . . .
H29A H 0.8140 0.8643 0.4939 0.089 Uiso 1 1 calc R U . . .
C30A C 0.7011(6) 0.9183(4) 0.5179(3) 0.0794(18) Uani 1 1 d . U . . .
H30A H 0.7447 0.9479 0.5487 0.095 Uiso 1 1 calc R U . . .
C31A C 0.5956(6) 0.9238(4) 0.5055(3) 0.0804(18) Uani 1 1 d . U . . .
H31A H 0.5674 0.9550 0.5289 0.096 Uiso 1 1 calc R U . . .
C32A C 0.5305(5) 0.8829(3) 0.4578(2) 0.0666(16) Uani 1 1 d . U . . .
H32A H 0.4592 0.8874 0.4488 0.080 Uiso 1 1 calc R U . . .
C33A C 0.6378(5) 0.9332(3) 0.3326(2) 0.0575(14) Uani 1 1 d . U . . .
C34A C 0.7362(5) 0.9162(4) 0.3246(2) 0.0706(16) Uani 1 1 d . U . . .
H34A H 0.7405 0.8740 0.2999 0.085 Uiso 1 1 calc R U . . .
C35A C 0.8257(5) 0.9629(4) 0.3538(3) 0.0801(18) Uani 1 1 d . U . . .
H35A H 0.8904 0.9504 0.3495 0.096 Uiso 1 1 calc R U . . .
C36A C 0.8215(6) 1.0268(4) 0.3888(3) 0.0837(19) Uani 1 1 d . U . . .
C37A C 0.7254(5) 1.0474(4) 0.3938(3) 0.0781(18) Uani 1 1 d . U . . .
H37A H 0.7224 1.0929 0.4161 0.094 Uiso 1 1 calc R U . . .
C38A C 0.6347(5) 1.0019(3) 0.3666(2) 0.0670(16) Uani 1 1 d . U . . .
H38A H 0.5707 1.0165 0.3706 0.080 Uiso 1 1 calc R U . . .
C39A C 0.9137(7) 1.0748(7) 0.4214(4) 0.142(4) Uani 1 1 d . U . . .
H39A H 0.9035 1.1190 0.4429 0.170 Uiso 1 1 calc R U . . .
C40A C 0.5516(4) 0.9424(4) 0.2083(2) 0.0605(14) Uani 1 1 d . U . . .
C41A C 0.5689(5) 1.0263(4) 0.2205(3) 0.0712(16) Uani 1 1 d . U . . .
H41A H 0.5464 1.0476 0.2504 0.085 Uiso 1 1 calc R U . . .
C42A C 0.6194(6) 1.0788(4) 0.1886(3) 0.0851(19) Uani 1 1 d . U . . .
H42A H 0.6301 1.1347 0.1973 0.102 Uiso 1 1 calc R U . . .
C43A C 0.6530(5) 1.0484(5) 0.1449(3) 0.0828(18) Uani 1 1 d . U . . .
C44A C 0.6375(6) 0.9655(5) 0.1324(3) 0.089(2) Uani 1 1 d . U . . .
H44A H 0.6605 0.9448 0.1025 0.107 Uiso 1 1 calc R U . . .
C45A C 0.5886(5) 0.9135(4) 0.1637(3) 0.0743(17) Uani 1 1 d . U . . .
H45A H 0.5799 0.8577 0.1550 0.089 Uiso 1 1 calc R U . . .
C46A C 0.7098(7) 1.1036(6) 0.1104(4) 0.119(3) Uani 1 1 d . U . . .
H46A H 0.7409 1.0795 0.0849 0.143 Uiso 1 1 calc R U . . .
C47A C 0.3397(5) 0.8843(4) 0.1337(2) 0.0728(17) Uani 1 1 d . U . . .
C48A C 0.3321(5) 0.9667(4) 0.1369(3) 0.084(2) Uani 1 1 d . U . . .
H48A H 0.3196 0.9901 0.1692 0.100 Uiso 1 1 calc R U . . .
C49A C 0.3430(6) 1.0148(5) 0.0924(3) 0.107(2) Uani 1 1 d . U . . .
H49A H 0.3374 1.0705 0.0947 0.128 Uiso 1 1 calc R U . . .
C50A C 0.3619(7) 0.9808(5) 0.0449(3) 0.116(3) Uani 1 1 d . U . . .
H50A H 0.3695 1.0135 0.0151 0.139 Uiso 1 1 calc R U . . .
C51A C 0.3696(8) 0.9003(6) 0.0412(3) 0.130(3) Uani 1 1 d . U . . .
H51A H 0.3823 0.8778 0.0087 0.156 Uiso 1 1 calc R U . . .
C52A C 0.3591(7) 0.8511(5) 0.0846(3) 0.104(2) Uani 1 1 d . U . . .
H52A H 0.3648 0.7955 0.0815 0.125 Uiso 1 1 calc R U . . .
C53A C -0.0484(13) 0.595(2) 0.1680(9) 0.079(3) Uani 0.464(19) 1 d G U P B 1
C54A C -0.0636(14) 0.582(2) 0.1102(9) 0.090(3) Uani 0.464(19) 1 d G U P B 1
H54A H -0.0094 0.5971 0.0928 0.108 Uiso 0.464(19) 1 calc R U P B 1
C55A C -0.1599(15) 0.5471(16) 0.0784(8) 0.106(4) Uani 0.464(19) 1 d G U P B 1
H55A H -0.1700 0.5385 0.0397 0.127 Uiso 0.464(19) 1 calc R U P B 1
C56A C -0.2409(11) 0.5247(14) 0.1044(9) 0.094(4) Uani 0.464(19) 1 d G U P B 1
H56A H -0.3052 0.5012 0.0831 0.113 Uiso 0.464(19) 1 calc R U P B 1
C57A C -0.2257(12) 0.5375(14) 0.1623(9) 0.096(4) Uani 0.464(19) 1 d G U P B 1
H57A H -0.2799 0.5226 0.1797 0.115 Uiso 0.464(19) 1 calc R U P B 1
C58A C -0.1294(15) 0.5726(18) 0.1941(7) 0.085(3) Uani 0.464(19) 1 d G U P B 1
H58A H -0.1192 0.5812 0.2327 0.102 Uiso 0.464(19) 1 calc R U P B 1
C53C C -0.0569(11) 0.5959(18) 0.1790(8) 0.079(3) Uani 0.536(19) 1 d G U P B 2
C54C C -0.0914(12) 0.5818(16) 0.1211(8) 0.090(3) Uani 0.536(19) 1 d G U P B 2
H54B H -0.0476 0.5981 0.0976 0.108 Uiso 0.536(19) 1 calc R U P B 2
C55C C -0.1913(12) 0.5432(13) 0.0983(7) 0.106(4) Uani 0.536(19) 1 d G U P B 2
H55B H -0.2144 0.5338 0.0596 0.127 Uiso 0.536(19) 1 calc R U P B 2
C56C C -0.2567(9) 0.5189(11) 0.1334(8) 0.094(4) Uani 0.536(19) 1 d G U P B 2
H56B H -0.3236 0.4931 0.1182 0.113 Uiso 0.536(19) 1 calc R U P B 2
C57C C -0.2223(11) 0.5330(12) 0.1914(8) 0.096(4) Uani 0.536(19) 1 d G U P B 2
H57B H -0.2661 0.5167 0.2149 0.115 Uiso 0.536(19) 1 calc R U P B 2
C58C C -0.1224(12) 0.5715(16) 0.2141(7) 0.085(3) Uani 0.536(19) 1 d G U P B 2
H58B H -0.0993 0.5810 0.2529 0.102 Uiso 0.536(19) 1 calc R U P B 2
Ni2 Ni 1.23785(5) 0.23971(4) 0.82002(3) 0.0548(2) Uani 1 1 d . U . . .
O1B O 1.5380(5) 0.4205(4) 1.0430(2) 0.144(2) Uani 1 1 d . U . . .
O2B O 1.3720(5) 0.4234(3) 1.0317(2) 0.1235(19) Uani 1 1 d . U . . .
O3B O 0.5442(5) -0.1345(4) 0.6949(3) 0.146(2) Uani 1 1 d . U . . .
O4B O 0.6302(5) 0.2056(4) 0.4524(2) 0.142(2) Uani 1 1 d . U . . .
N1B N 1.3488(3) 0.2944(2) 0.87897(18) 0.0563(11) Uani 1 1 d . U . . .
N2B N 1.1890(3) 0.1764(2) 0.87487(18) 0.0555(11) Uani 1 1 d . U . . .
N3B N 1.1227(3) 0.1900(3) 0.76212(18) 0.0552(11) Uani 1 1 d . U . . .
N4B N 1.2916(4) 0.2985(3) 0.76433(18) 0.0593(12) Uani 1 1 d . U . . .
N5B N 1.4479(6) 0.4035(4) 1.0145(3) 0.1009(19) Uani 1 1 d . U . . .
C1B C 1.4324(4) 0.3465(3) 0.8714(2) 0.0567(13) Uani 1 1 d . U . . .
C2B C 1.4833(5) 0.3881(4) 0.9237(3) 0.0704(16) Uani 1 1 d . U . . .
H2BA H 1.5424 0.4261 0.9301 0.084 Uiso 1 1 calc R U . . .
C3B C 1.4302(5) 0.3624(3) 0.9619(2) 0.0638(15) Uani 1 1 d . U . . .
C4B C 1.3481(4) 0.3008(3) 0.9361(2) 0.0587(14) Uani 1 1 d . U . . .
C5B C 1.2910(5) 0.2482(3) 0.9633(2) 0.0624(15) Uani 1 1 d . U . . .
C6B C 1.2186(4) 0.1867(3) 0.9333(2) 0.0597(14) Uani 1 1 d . U . . .
C7B C 1.1733(5) 0.1185(4) 0.9593(3) 0.0736(17) Uani 1 1 d . U . . .
H7BA H 1.1795 0.1121 0.9976 0.088 Uiso 1 1 calc R U . . .
C8B C 1.1201(5) 0.0658(4) 0.9170(2) 0.0708(17) Uani 1 1 d . U . . .
H8BA H 1.0853 0.0149 0.9208 0.085 Uiso 1 1 calc R U . . .
C9B C 1.1273(4) 0.1028(3) 0.8653(2) 0.0583(14) Uani 1 1 d . U . . .
C10B C 1.0690(4) 0.0713(3) 0.8127(2) 0.0603(15) Uani 1 1 d . U . . .
C11B C 1.0583(4) 0.1191(3) 0.7651(2) 0.0566(14) Uani 1 1 d . U . . .
C12B C 0.9719(4) 0.1097(3) 0.7167(2) 0.0556(14) Uani 1 1 d . U . . .
C13B C 0.9819(4) 0.1759(3) 0.6840(2) 0.0574(14) Uani 1 1 d . U . . .
C14B C 1.0812(4) 0.2229(3) 0.7101(2) 0.0571(14) Uani 1 1 d . U . . .
C15B C 1.1366(5) 0.2775(3) 0.6841(2) 0.0623(14) Uani 1 1 d . U . . .
C16B C 1.2424(5) 0.3054(3) 0.7082(2) 0.0623(14) Uani 1 1 d . U . . .
C17B C 1.3136(5) 0.3450(4) 0.6790(3) 0.0714(17) Uani 1 1 d . U . . .
H17B H 1.2981 0.3569 0.6411 0.086 Uiso 1 1 calc R U . . .
C18B C 1.4062(5) 0.3622(4) 0.7151(3) 0.0696(16) Uani 1 1 d . U . . .
H18B H 1.4679 0.3856 0.7071 0.084 Uiso 1 1 calc R U . . .
C19B C 1.3906(4) 0.3370(3) 0.7691(2) 0.0590(14) Uani 1 1 d . U . . .
C20B C 1.4606(4) 0.3602(3) 0.8212(2) 0.0591(14) Uani 1 1 d . U . . .
C21B C 1.3216(12) 0.2486(15) 1.0261(3) 0.074(2) Uani 0.576(15) 1 d G U P C 1
C22B C 1.4242(12) 0.2368(13) 1.0515(4) 0.079(3) Uani 0.576(15) 1 d G U P C 1
H22C H 1.4706 0.2273 1.0294 0.095 Uiso 0.576(15) 1 calc R U P C 1
C23B C 1.4575(10) 0.2394(10) 1.1099(5) 0.092(3) Uani 0.576(15) 1 d G U P C 1
H23C H 1.5262 0.2315 1.1268 0.111 Uiso 0.576(15) 1 calc R U P C 1
C24B C 1.3882(12) 0.2537(9) 1.1429(3) 0.094(4) Uani 0.576(15) 1 d G U P C 1
H24C H 1.4105 0.2554 1.1819 0.113 Uiso 0.576(15) 1 calc R U P C 1
C25B C 1.2856(11) 0.2654(9) 1.1175(5) 0.099(4) Uani 0.576(15) 1 d G U P C 1
H25C H 1.2393 0.2750 1.1396 0.119 Uiso 0.576(15) 1 calc R U P C 1
C26B C 1.2523(11) 0.2629(12) 1.0591(5) 0.086(3) Uani 0.576(15) 1 d G U P C 1
H26C H 1.1836 0.2707 1.0421 0.103 Uiso 0.576(15) 1 calc R U P C 1
C21D C 1.3054(17) 0.253(2) 1.0248(5) 0.074(2) Uani 0.424(15) 1 d G U P C 2
C22D C 1.3965(15) 0.2338(18) 1.0609(7) 0.079(3) Uani 0.424(15) 1 d G U P C 2
H22D H 1.4512 0.2190 1.0463 0.095 Uiso 0.424(15) 1 calc R U P C 2
C23D C 1.4059(14) 0.2362(13) 1.1187(6) 0.092(3) Uani 0.424(15) 1 d G U P C 2
H23D H 1.4669 0.2230 1.1429 0.111 Uiso 0.424(15) 1 calc R U P C 2
C24D C 1.3241(16) 0.2583(12) 1.1405(5) 0.094(4) Uani 0.424(15) 1 d G U P C 2
H24D H 1.3304 0.2599 1.1792 0.113 Uiso 0.424(15) 1 calc R U P C 2
C25D C 1.2330(14) 0.2780(13) 1.1044(7) 0.099(4) Uani 0.424(15) 1 d G U P C 2
H25D H 1.1783 0.2928 1.1190 0.119 Uiso 0.424(15) 1 calc R U P C 2
C26D C 1.2236(15) 0.2756(18) 1.0465(6) 0.086(3) Uani 0.424(15) 1 d G U P C 2
H26D H 1.1626 0.2888 1.0224 0.103 Uiso 0.424(15) 1 calc R U P C 2
C27B C 1.0166(5) -0.0139(4) 0.8097(2) 0.0675(15) Uani 1 1 d . U . . .
C28B C 0.9281(5) -0.0319(4) 0.8288(3) 0.0762(17) Uani 1 1 d . U . . .
H28B H 0.8973 0.0098 0.8424 0.091 Uiso 1 1 calc R U . . .
C29B C 0.8840(7) -0.1115(5) 0.8280(3) 0.106(2) Uani 1 1 d . U . . .
H29B H 0.8232 -0.1237 0.8406 0.127 Uiso 1 1 calc R U . . .
C30B C 0.9313(7) -0.1734(5) 0.8083(3) 0.108(2) Uani 1 1 d . U . . .
H30B H 0.9013 -0.2272 0.8072 0.130 Uiso 1 1 calc R U . . .
C31B C 1.0207(7) -0.1561(4) 0.7906(3) 0.103(2) Uani 1 1 d . U . . .
H31B H 1.0525 -0.1982 0.7782 0.124 Uiso 1 1 calc R U . . .
C32B C 1.0650(5) -0.0754(4) 0.7912(3) 0.0801(18) Uani 1 1 d . U . . .
H32B H 1.1263 -0.0632 0.7791 0.096 Uiso 1 1 calc R U . . .
C33B C 0.8800(4) 0.0445(3) 0.7053(2) 0.0586(14) Uani 1 1 d . U . . .
C34B C 0.7847(5) 0.0637(4) 0.7132(2) 0.0677(16) Uani 1 1 d . U . . .
H34B H 0.7771 0.1168 0.7237 0.081 Uiso 1 1 calc R U . . .
C35B C 0.7015(5) 0.0037(4) 0.7055(3) 0.0738(17) Uani 1 1 d . U . . .
H35B H 0.6374 0.0165 0.7104 0.089 Uiso 1 1 calc R U . . .
C36B C 0.7128(5) -0.0745(4) 0.6906(2) 0.0705(16) Uani 1 1 d . U . . .
C37B C 0.8057(5) -0.0920(4) 0.6793(2) 0.0720(17) Uani 1 1 d . U . . .
H37B H 0.8117 -0.1444 0.6668 0.086 Uiso 1 1 calc R U . . .
C38B C 0.8887(5) -0.0337(3) 0.6862(2) 0.0624(15) Uani 1 1 d . U . . .
H38B H 0.9508 -0.0460 0.6782 0.075 Uiso 1 1 calc R U . . .
C39B C 0.6286(6) -0.1415(5) 0.6871(3) 0.104(3) Uani 1 1 d . U . . .
H39B H 0.6423 -0.1937 0.6781 0.125 Uiso 1 1 calc R U . . .
C40B C 0.9015(4) 0.1957(4) 0.6344(2) 0.0632(15) Uani 1 1 d . U . . .
C41B C 0.8585(4) 0.1365(3) 0.5913(2) 0.0646(16) Uani 1 1 d . U . . .
H41B H 0.8819 0.0850 0.5934 0.077 Uiso 1 1 calc R U . . .
C42B C 0.7829(5) 0.1537(4) 0.5463(3) 0.0737(17) Uani 1 1 d . U . . .
H42B H 0.7529 0.1137 0.5183 0.088 Uiso 1 1 calc R U . . .
C43B C 0.7502(5) 0.2331(4) 0.5423(3) 0.0743(17) Uani 1 1 d . U . . .
C44B C 0.7897(5) 0.2894(4) 0.5844(3) 0.084(2) Uani 1 1 d . U . . .
H44B H 0.7659 0.3407 0.5822 0.100 Uiso 1 1 calc R U . . .
C45B C 0.8651(5) 0.2719(4) 0.6309(2) 0.0726(17) Uani 1 1 d . U . . .
H45B H 0.8916 0.3112 0.6598 0.087 Uiso 1 1 calc R U . . .
C46B C 0.6707(7) 0.2530(6) 0.4924(3) 0.116(3) Uani 1 1 d . U . . .
H46B H 0.6499 0.3053 0.4913 0.139 Uiso 1 1 calc R U . . .
C47B C 1.0993(13) 0.3040(6) 0.6239(4) 0.072(2) Uani 0.73(3) 1 d G U P D 1
C48B C 1.0777(14) 0.2467(6) 0.5793(5) 0.076(2) Uani 0.73(3) 1 d G U P D 1
H48B H 1.0850 0.1920 0.5862 0.091 Uiso 0.73(3) 1 calc R U P D 1
C49B C 1.0451(13) 0.2711(8) 0.5244(4) 0.096(3) Uani 0.73(3) 1 d G U P D 1
H49B H 1.0307 0.2328 0.4945 0.115 Uiso 0.73(3) 1 calc R U P D 1
C50B C 1.0341(13) 0.3529(8) 0.5140(4) 0.118(4) Uani 0.73(3) 1 d G U P D 1
H50B H 1.0123 0.3693 0.4773 0.141 Uiso 0.73(3) 1 calc R U P D 1
C51B C 1.0557(13) 0.4102(6) 0.5587(6) 0.119(5) Uani 0.73(3) 1 d G U P D 1
H51B H 1.0484 0.4649 0.5518 0.142 Uiso 0.73(3) 1 calc R U P D 1
C52B C 1.0883(12) 0.3858(6) 0.6136(5) 0.092(4) Uani 0.73(3) 1 d G U P D 1
H52B H 1.1027 0.4241 0.6435 0.111 Uiso 0.73(3) 1 calc R U P D 1
C47D C 1.088(4) 0.3078(19) 0.6291(11) 0.072(2) Uani 0.27(3) 1 d G U P D 2
C48D C 1.081(4) 0.266(2) 0.5785(14) 0.076(2) Uani 0.27(3) 1 d G U P D 2
H48C H 1.1025 0.2135 0.5787 0.091 Uiso 0.27(3) 1 calc R U P D 2
C49D C 1.044(4) 0.301(3) 0.5276(11) 0.096(3) Uani 0.27(3) 1 d G U P D 2
H49C H 1.0397 0.2732 0.4938 0.115 Uiso 0.27(3) 1 calc R U P D 2
C50D C 1.012(3) 0.379(2) 0.5274(11) 0.118(4) Uani 0.27(3) 1 d G U P D 2
H50C H 0.9871 0.4033 0.4933 0.141 Uiso 0.27(3) 1 calc R U P D 2
C51D C 1.018(3) 0.4215(16) 0.5779(14) 0.119(5) Uani 0.27(3) 1 d G U P D 2
H51C H 0.9974 0.4736 0.5777 0.142 Uiso 0.27(3) 1 calc R U P D 2
C52D C 1.056(3) 0.3857(19) 0.6288(11) 0.092(4) Uani 0.27(3) 1 d G U P D 2
H52C H 1.0602 0.4139 0.6626 0.111 Uiso 0.27(3) 1 calc R U P D 2
C53B C 1.5605(5) 0.4119(4) 0.8234(3) 0.0679(15) Uani 1 1 d . U . . .
C54B C 1.5633(6) 0.4870(4) 0.7986(3) 0.087(2) Uani 1 1 d . U . . .
H54C H 1.5023 0.5032 0.7762 0.105 Uiso 1 1 calc R U . . .
C55B C 1.6557(7) 0.5379(5) 0.8067(4) 0.119(3) Uani 1 1 d . U . . .
H55C H 1.6568 0.5883 0.7899 0.143 Uiso 1 1 calc R U . . .
C56B C 1.7458(8) 0.5138(6) 0.8395(4) 0.121(3) Uani 1 1 d . U . . .
H56C H 1.8080 0.5483 0.8450 0.145 Uiso 1 1 calc R U . . .
C57B C 1.7454(6) 0.4419(6) 0.8636(3) 0.107(2) Uani 1 1 d . U . . .
H57C H 1.8067 0.4266 0.8862 0.129 Uiso 1 1 calc R U . . .
C58B C 1.6534(5) 0.3898(4) 0.8550(3) 0.089(2) Uani 1 1 d . U . . .
H58C H 1.6544 0.3388 0.8708 0.106 Uiso 1 1 calc R U . . .
Cl1 Cl -0.0326(6) 0.3553(4) 0.1015(3) 0.209(3) Uani 0.5 1 d . U P . .
Cl2 Cl -0.2203(7) 0.3323(4) 0.0140(3) 0.230(3) Uani 0.5 1 d . U P . .
Cl3 Cl -0.0761(6) 0.2089(5) 0.0305(3) 0.212(3) Uani 0.5 1 d . U P . .
C1S C -0.1291(15) 0.2850(12) 0.0594(7) 0.132(5) Uani 0.5 1 d . U P . .
H1SA H -0.1664 0.2577 0.0854 0.158 Uiso 0.5 1 calc R U P . .

loop_
_atom_site_aniso_label
_atom_site_aniso_U_11
_atom_site_aniso_U_22
_atom_site_aniso_U_33
_atom_site_aniso_U_23
_atom_site_aniso_U_13
_atom_site_aniso_U_12
Ni1 0.0503(4) 0.0451(4) 0.0561(4) -0.0073(3) -0.0089(3) 0.0081(3)
O1A 0.127(5) 0.106(5) 0.266(8) 0.005(5) 0.038(5) -0.031(4)
O2A 0.122(5) 0.079(3) 0.149(5) -0.012(3) 0.002(4) 0.016(3)
O3A 0.092(4) 0.253(8) 0.150(6) -0.061(5) 0.011(4) -0.053(5)
O4A 0.206(8) 0.151(6) 0.173(6) 0.075(5) 0.052(5) 0.009(6)
N1A 0.053(3) 0.050(2) 0.058(3) -0.013(2) -0.005(2) 0.006(2)
N2A 0.057(3) 0.041(2) 0.050(2) 0.0006(18) -0.0066(19) 0.0032(19)
N3A 0.053(3) 0.045(2) 0.050(2) -0.0043(18) -0.0074(19) 0.005(2)
N4A 0.054(3) 0.048(3) 0.065(3) -0.011(2) -0.009(2) 0.013(2)
N5A 0.092(5) 0.068(4) 0.144(6) -0.009(3) -0.008(4) -0.007(3)
C1A 0.047(3) 0.055(3) 0.069(3) -0.023(2) -0.006(2) 0.004(2)
C2A 0.064(4) 0.063(3) 0.091(4) -0.018(3) -0.002(3) -0.003(3)
C3A 0.067(4) 0.059(3) 0.085(4) -0.007(3) -0.002(3) 0.003(3)
C4A 0.055(3) 0.048(3) 0.067(3) -0.006(2) 0.001(2) 0.001(2)
C5A 0.063(3) 0.045(3) 0.067(3) -0.002(2) -0.003(3) 0.001(2)
C6A 0.056(3) 0.050(3) 0.059(3) -0.001(2) 0.000(2) 0.002(2)
C7A 0.072(4) 0.050(3) 0.065(3) 0.006(3) -0.012(3) -0.001(3)
C8A 0.073(4) 0.057(3) 0.053(3) 0.004(2) -0.011(3) -0.005(3)
C9A 0.054(3) 0.048(3) 0.046(3) 0.001(2) -0.004(2) 0.002(2)
C10A 0.057(3) 0.047(3) 0.045(3) -0.003(2) -0.008(2) 0.009(2)
C11A 0.053(3) 0.041(3) 0.049(3) -0.004(2) -0.004(2) 0.010(2)
C12A 0.055(3) 0.042(3) 0.052(3) 0.002(2) 0.000(2) 0.007(2)
C13A 0.059(3) 0.045(3) 0.058(3) -0.002(2) -0.003(2) 0.011(2)
C14A 0.064(3) 0.046(3) 0.049(3) -0.003(2) -0.003(2) 0.015(2)
C15A 0.065(3) 0.046(3) 0.056(3) -0.007(2) -0.009(2) 0.013(2)
C16A 0.068(3) 0.056(3) 0.056(3) -0.008(2) -0.014(2) 0.018(3)
C17A 0.081(4) 0.067(4) 0.075(4) -0.003(3) -0.027(3) 0.020(3)
C18A 0.068(4) 0.063(4) 0.100(4) -0.006(3) -0.028(3) 0.016(3)
C19A 0.057(3) 0.053(3) 0.082(4) -0.015(3) -0.016(3) 0.013(2)
C20A 0.053(3) 0.059(3) 0.079(4) -0.021(3) -0.010(2) 0.012(2)
C21A 0.073(5) 0.043(3) 0.064(3) -0.001(3) -0.016(3) -0.007(3)
C22A 0.082(7) 0.055(5) 0.079(5) 0.016(4) -0.002(5) 0.009(4)
C23A 0.098(9) 0.059(6) 0.082(5) 0.020(4) -0.010(6) 0.008(5)
C24A 0.098(9) 0.055(5) 0.076(5) 0.009(4) -0.019(6) 0.007(5)
C25A 0.100(8) 0.057(4) 0.091(7) 0.009(4) -0.009(5) 0.012(5)
C26A 0.082(5) 0.058(3) 0.088(6) 0.013(3) -0.004(4) 0.008(3)
C21C 0.073(5) 0.043(3) 0.064(3) -0.001(3) -0.016(3) -0.007(3)
C22C 0.082(7) 0.055(5) 0.079(5) 0.016(4) -0.002(5) 0.009(4)
C23C 0.098(9) 0.059(6) 0.082(5) 0.020(4) -0.010(6) 0.008(5)
C24C 0.098(9) 0.055(5) 0.076(5) 0.009(4) -0.019(6) 0.007(5)
C25C 0.100(8) 0.057(4) 0.091(7) 0.009(4) -0.009(5) 0.012(5)
C26C 0.082(5) 0.058(3) 0.088(6) 0.013(3) -0.004(4) 0.008(3)
C27A 0.066(3) 0.044(3) 0.047(3) 0.003(2) -0.005(2) 0.005(2)
C28A 0.063(3) 0.055(3) 0.062(3) -0.001(3) -0.006(3) -0.003(3)
C29A 0.068(4) 0.065(4) 0.071(4) 0.003(3) -0.014(3) -0.010(3)
C30A 0.096(4) 0.063(4) 0.060(4) 0.005(3) -0.013(3) -0.006(3)
C31A 0.110(5) 0.062(4) 0.061(4) -0.012(3) 0.009(3) 0.002(4)
C32A 0.081(4) 0.056(3) 0.052(3) -0.009(3) -0.003(3) 0.004(3)
C33A 0.071(3) 0.045(3) 0.050(3) 0.002(2) 0.002(2) 0.004(2)
C34A 0.069(3) 0.069(4) 0.068(4) -0.003(3) 0.006(3) 0.006(3)
C35A 0.064(4) 0.099(5) 0.070(4) -0.009(3) 0.010(3) -0.010(3)
C36A 0.076(4) 0.094(5) 0.072(4) -0.012(3) 0.012(3) -0.018(3)
C37A 0.089(4) 0.063(4) 0.072(4) -0.017(3) 0.009(3) -0.013(3)
C38A 0.079(4) 0.049(3) 0.066(4) -0.003(3) 0.006(3) 0.005(3)
C39A 0.092(5) 0.193(9) 0.122(7) -0.039(6) 0.020(5) -0.056(6)
C40A 0.061(4) 0.059(3) 0.056(3) 0.006(2) 0.000(3) 0.014(3)
C41A 0.079(4) 0.063(3) 0.065(4) 0.003(3) 0.003(3) 0.008(3)
C42A 0.097(5) 0.074(4) 0.077(4) 0.017(3) 0.008(3) 0.008(4)
C43A 0.085(5) 0.097(4) 0.063(4) 0.023(3) 0.004(3) 0.020(4)
C44A 0.098(5) 0.106(4) 0.068(4) 0.025(3) 0.018(4) 0.030(4)
C45A 0.079(4) 0.076(4) 0.070(4) 0.013(3) 0.012(3) 0.028(3)
C46A 0.117(6) 0.144(6) 0.093(5) 0.060(5) 0.014(4) 0.014(6)
C47A 0.081(4) 0.064(3) 0.055(3) 0.003(3) -0.021(3) 0.004(3)
C48A 0.095(5) 0.058(3) 0.081(4) 0.014(3) -0.016(3) 0.012(3)
C49A 0.130(6) 0.084(5) 0.089(5) 0.030(4) -0.012(4) 0.012(4)
C50A 0.157(8) 0.101(5) 0.070(4) 0.031(4) -0.011(4) 0.007(5)
C51A 0.202(9) 0.111(5) 0.068(4) 0.017(4) 0.011(5) 0.018(6)
C52A 0.159(7) 0.080(4) 0.060(4) 0.006(3) -0.002(4) 0.016(4)
C53A 0.053(3) 0.061(4) 0.107(6) -0.020(5) -0.016(3) 0.012(3)
C54A 0.055(7) 0.091(5) 0.104(6) -0.022(5) -0.023(4) 0.011(7)
C55A 0.062(7) 0.107(6) 0.127(8) -0.032(7) -0.021(5) 0.009(7)
C56A 0.056(5) 0.076(6) 0.130(10) -0.028(9) -0.020(6) 0.016(4)
C57A 0.064(4) 0.077(5) 0.128(10) -0.026(10) -0.016(6) 0.011(4)
C58A 0.063(4) 0.070(4) 0.107(8) -0.020(8) -0.011(5) 0.010(4)
C53C 0.053(3) 0.061(4) 0.107(6) -0.020(5) -0.016(3) 0.012(3)
C54C 0.055(7) 0.091(5) 0.104(6) -0.022(5) -0.023(4) 0.011(7)
C55C 0.062(7) 0.107(6) 0.127(8) -0.032(7) -0.021(5) 0.009(7)
C56C 0.056(5) 0.076(6) 0.130(10) -0.028(9) -0.020(6) 0.016(4)
C57C 0.064(4) 0.077(5) 0.128(10) -0.026(10) -0.016(6) 0.011(4)
C58C 0.063(4) 0.070(4) 0.107(8) -0.020(8) -0.011(5) 0.010(4)
Ni2 0.0556(5) 0.0447(4) 0.0563(5) -0.0016(3) -0.0013(3) 0.0040(3)
O1B 0.120(4) 0.163(6) 0.120(4) -0.032(4) -0.013(3) -0.016(4)
O2B 0.140(5) 0.104(4) 0.126(4) -0.024(3) 0.038(4) 0.003(4)
O3B 0.089(4) 0.122(5) 0.227(7) -0.044(4) 0.053(4) -0.013(4)
O4B 0.157(5) 0.170(5) 0.083(4) -0.011(3) -0.033(3) 0.081(4)
N1B 0.059(3) 0.042(2) 0.060(3) -0.0052(19) -0.002(2) 0.002(2)
N2B 0.052(3) 0.043(2) 0.063(3) -0.0022(19) -0.003(2) 0.001(2)
N3B 0.055(3) 0.044(2) 0.061(3) 0.0017(19) 0.001(2) 0.008(2)
N4B 0.061(3) 0.048(3) 0.062(3) -0.004(2) 0.005(2) 0.001(2)
N5B 0.109(5) 0.088(4) 0.096(4) -0.014(3) 0.012(3) -0.008(4)
C1B 0.052(3) 0.050(3) 0.063(3) -0.007(2) 0.004(2) 0.003(3)
C2B 0.064(4) 0.064(4) 0.071(3) -0.006(3) -0.002(3) -0.007(3)
C3B 0.069(4) 0.050(3) 0.062(3) -0.009(3) -0.001(3) -0.001(3)
C4B 0.064(3) 0.047(3) 0.054(3) -0.001(2) -0.005(2) -0.002(3)
C5B 0.071(4) 0.050(3) 0.058(3) 0.001(2) 0.002(2) -0.003(3)
C6B 0.061(3) 0.047(3) 0.064(3) 0.002(2) 0.002(2) 0.001(2)
C7B 0.081(4) 0.061(4) 0.067(3) 0.008(3) 0.000(3) -0.008(3)
C8B 0.074(4) 0.054(3) 0.070(3) 0.008(3) -0.006(3) -0.006(3)
C9B 0.056(3) 0.045(3) 0.064(3) 0.004(2) -0.005(2) 0.004(2)
C10B 0.058(3) 0.049(3) 0.064(3) 0.000(2) -0.002(2) 0.002(2)
C11B 0.059(3) 0.043(3) 0.059(3) -0.005(2) -0.005(2) 0.006(2)
C12B 0.053(3) 0.053(3) 0.055(3) -0.007(2) 0.000(2) 0.006(2)
C13B 0.055(3) 0.050(3) 0.060(3) -0.004(2) 0.000(2) 0.008(2)
C14B 0.062(3) 0.044(3) 0.058(3) 0.002(2) 0.000(2) 0.008(2)
C15B 0.069(3) 0.049(3) 0.061(3) 0.007(2) 0.001(2) 0.005(3)
C16B 0.072(3) 0.045(3) 0.064(3) 0.003(2) 0.006(2) 0.000(3)
C17B 0.079(4) 0.062(4) 0.067(4) 0.001(3) 0.012(3) -0.007(3)
C18B 0.068(4) 0.068(4) 0.071(3) -0.004(3) 0.020(3) -0.008(3)
C19B 0.057(3) 0.049(3) 0.069(3) -0.008(2) 0.014(2) 0.003(3)
C20B 0.056(3) 0.048(3) 0.071(3) -0.007(2) 0.011(2) 0.008(2)
C21B 0.096(6) 0.055(4) 0.062(3) 0.003(3) 0.006(3) -0.013(4)
C22B 0.100(7) 0.067(5) 0.060(4) 0.007(4) 0.004(3) -0.009(6)
C23B 0.121(9) 0.079(6) 0.062(4) 0.006(4) 0.005(4) -0.016(8)
C24B 0.127(9) 0.088(6) 0.055(4) 0.007(4) 0.008(6) -0.014(9)
C25B 0.127(9) 0.097(7) 0.062(5) 0.007(5) 0.010(5) -0.010(7)
C26B 0.107(7) 0.079(7) 0.062(5) 0.003(5) 0.011(4) -0.010(5)
C21D 0.096(6) 0.055(4) 0.062(3) 0.003(3) 0.006(3) -0.013(4)
C22D 0.100(7) 0.067(5) 0.060(4) 0.007(4) 0.004(3) -0.009(6)
C23D 0.121(9) 0.079(6) 0.062(4) 0.006(4) 0.005(4) -0.016(8)
C24D 0.127(9) 0.088(6) 0.055(4) 0.007(4) 0.008(6) -0.014(9)
C25D 0.127(9) 0.097(7) 0.062(5) 0.007(5) 0.010(5) -0.010(7)
C26D 0.107(7) 0.079(7) 0.062(5) 0.003(5) 0.011(4) -0.010(5)
C27B 0.067(4) 0.054(3) 0.068(4) 0.004(3) -0.008(3) -0.002(3)
C28B 0.075(4) 0.061(4) 0.083(4) -0.003(3) 0.007(3) -0.012(3)
C29B 0.108(6) 0.077(4) 0.120(6) 0.005(4) 0.016(4) -0.021(4)
C30B 0.115(6) 0.068(4) 0.123(6) 0.006(4) 0.004(5) -0.014(4)
C31B 0.117(6) 0.062(4) 0.114(6) -0.007(4) -0.003(4) 0.007(4)
C32B 0.075(4) 0.059(3) 0.092(5) -0.006(3) -0.006(3) 0.006(3)
C33B 0.055(3) 0.054(3) 0.057(3) -0.002(2) -0.006(2) 0.005(2)
C34B 0.063(3) 0.054(3) 0.080(4) -0.002(3) 0.004(3) 0.008(3)
C35B 0.061(4) 0.068(4) 0.089(4) -0.013(3) 0.011(3) 0.006(3)
C36B 0.068(4) 0.067(3) 0.068(4) -0.017(3) 0.002(3) 0.003(3)
C37B 0.077(4) 0.059(3) 0.074(4) -0.018(3) 0.010(3) 0.003(3)
C38B 0.059(3) 0.055(3) 0.067(4) -0.013(3) 0.000(3) 0.008(3)
C39B 0.085(5) 0.081(5) 0.143(7) -0.040(4) 0.033(5) -0.013(4)
C40B 0.057(3) 0.064(3) 0.064(3) 0.001(3) 0.004(3) 0.013(3)
C41B 0.064(4) 0.058(3) 0.064(3) -0.002(3) -0.002(3) 0.010(3)
C42B 0.068(4) 0.082(4) 0.064(4) -0.004(3) 0.001(3) 0.015(3)
C43B 0.068(4) 0.096(4) 0.060(3) 0.006(3) 0.008(3) 0.029(3)
C44B 0.098(5) 0.081(4) 0.071(4) 0.006(3) 0.006(3) 0.040(4)
C45B 0.088(4) 0.067(4) 0.061(3) 0.000(3) 0.008(3) 0.026(3)
C46B 0.127(6) 0.148(7) 0.071(4) 0.005(4) -0.004(4) 0.070(5)
C47B 0.072(5) 0.067(3) 0.063(3) 0.016(3) -0.007(3) -0.007(3)
C48B 0.077(5) 0.073(5) 0.061(3) 0.013(3) -0.008(3) -0.008(5)
C49B 0.118(6) 0.086(7) 0.065(4) 0.017(4) -0.008(4) -0.008(7)
C50B 0.167(10) 0.095(7) 0.074(6) 0.026(4) -0.006(5) 0.016(6)
C51B 0.179(13) 0.089(5) 0.075(6) 0.028(4) 0.001(6) 0.017(6)
C52B 0.120(10) 0.069(4) 0.079(6) 0.023(4) 0.006(5) 0.005(4)
C47D 0.072(5) 0.067(3) 0.063(3) 0.016(3) -0.007(3) -0.007(3)
C48D 0.077(5) 0.073(5) 0.061(3) 0.013(3) -0.008(3) -0.008(5)
C49D 0.118(6) 0.086(7) 0.065(4) 0.017(4) -0.008(4) -0.008(7)
C50D 0.167(10) 0.095(7) 0.074(6) 0.026(4) -0.006(5) 0.016(6)
C51D 0.179(13) 0.089(5) 0.075(6) 0.028(4) 0.001(6) 0.017(6)
C52D 0.120(10) 0.069(4) 0.079(6) 0.023(4) 0.006(5) 0.005(4)
C53B 0.060(3) 0.065(3) 0.080(4) -0.020(3) 0.025(3) -0.001(3)
C54B 0.095(5) 0.069(4) 0.094(5) -0.016(3) 0.024(4) -0.013(3)
C55B 0.124(6) 0.097(5) 0.132(7) -0.030(5) 0.046(5) -0.041(5)
C56B 0.104(6) 0.123(6) 0.132(7) -0.053(5) 0.046(5) -0.037(5)
C57B 0.074(4) 0.124(6) 0.118(6) -0.053(5) 0.026(4) -0.014(4)
C58B 0.064(4) 0.082(4) 0.113(5) -0.028(4) 0.012(3) 0.005(3)
Cl1 0.196(5) 0.150(4) 0.232(6) -0.023(4) -0.043(5) 0.012(4)
Cl2 0.232(6) 0.177(5) 0.219(6) -0.009(5) -0.072(5) 0.031(5)
Cl3 0.202(6) 0.227(6) 0.188(5) -0.044(5) 0.012(4) 0.020(5)
C1S 0.136(10) 0.142(10) 0.101(10) -0.001(8) 0.006(8) -0.009(8)

loop_
_atom_type_symbol
_atom_type_description
_atom_type_scat_dispersion_real
_atom_type_scat_dispersion_imag
_atom_type_scat_source
C C 0.0033 0.0016 'International Tables Vol C Tables 4.2.6.8 and 6.1.1.4'
H H 0.0000 0.0000 'International Tables Vol C Tables 4.2.6.8 and 6.1.1.4'
N N 0.0061 0.0033 'International Tables Vol C Tables 4.2.6.8 and 6.1.1.4'
O O 0.0106 0.0060 'International Tables Vol C Tables 4.2.6.8 and 6.1.1.4'
Ni Ni 0.3393 1.1124 'International Tables Vol C Tables 4.2.6.8 and 6.1.1.4'
Cl Cl 0.1484 0.1585 'International Tables Vol C Tables 4.2.6.8 and 6.1.1.4'

loop_
_geom_angle_atom_site_label_1
_geom_angle_atom_site_label_2
_geom_angle_atom_site_label_3
_geom_angle
N4A Ni1 N2A 176.7(2)
N4A Ni1 N3A 90.26(19)
N2A Ni1 N3A 89.88(17)
N4A Ni1 N1A 90.31(19)
N2A Ni1 N1A 89.81(18)
N3A Ni1 N1A 175.44(19)
C4A N1A C1A 106.5(4)
C4A N1A Ni1 127.0(4)
C1A N1A Ni1 125.9(4)
C9A N2A C6A 105.1(4)
C9A N2A Ni1 126.4(3)
C6A N2A Ni1 128.3(3)
C11A N3A C14A 105.7(4)
C11A N3A Ni1 127.8(4)
C14A N3A Ni1 126.2(3)
C16A N4A C19A 105.7(5)
C16A N4A Ni1 126.6(4)
C19A N4A Ni1 127.7(4)
O1A N5A O2A 124.5(8)
O1A N5A C3A 117.6(8)
O2A N5A C3A 117.8(7)
C20A C1A N1A 126.2(5)
C20A C1A C2A 124.9(5)
N1A C1A C2A 108.7(5)
C3A C2A C1A 107.2(5)
C3A C2A H2AA 126.4
C1A C2A H2AA 126.4
C2A C3A C4A 108.6(5)
C2A C3A N5A 120.1(6)
C4A C3A N5A 130.9(6)
N1A C4A C5A 124.0(5)
N1A C4A C3A 108.7(5)
C5A C4A C3A 126.8(5)
C6A C5A C4A 121.5(5)
C6A C5A C21A 119.1(19)
C4A C5A C21A 118.5(18)
C6A C5A C21C 116.8(8)
C4A C5A C21C 121.6(8)
N2A C6A C5A 125.3(5)
N2A C6A C7A 110.3(4)
C5A C6A C7A 124.1(5)
C8A C7A C6A 106.9(5)
C8A C7A H7AA 126.5
C6A C7A H7AA 126.5
C7A C8A C9A 108.0(5)
C7A C8A H8AA 126.0
C9A C8A H8AA 126.0
N2A C9A C10A 126.0(4)
N2A C9A C8A 109.6(4)
C10A C9A C8A 123.7(5)
C9A C10A C11A 121.3(4)
C9A C10A C27A 118.1(4)
C11A C10A C27A 120.5(5)
N3A C11A C10A 122.8(5)
N3A C11A C12A 110.7(4)
C10A C11A C12A 126.3(4)
C13A C12A C11A 106.5(4)
C13A C12A C33A 124.4(5)
C11A C12A C33A 128.7(5)
C12A C13A C14A 107.1(5)
C12A C13A C40A 122.8(5)
C14A C13A C40A 130.1(5)
C15A C14A N3A 123.2(5)
C15A C14A C13A 125.7(5)
N3A C14A C13A 109.6(4)
C14A C15A C16A 121.2(5)
C14A C15A C47A 121.6(5)
C16A C15A C47A 116.9(5)
N4A C16A C15A 126.5(5)
N4A C16A C17A 109.5(6)
C15A C16A C17A 123.9(6)
C18A C17A C16A 106.9(6)
C18A C17A H17A 126.6
C16A C17A H17A 126.6
C17A C18A C19A 107.9(6)
C17A C18A H18A 126.1
C19A C18A H18A 126.0
C20A C19A N4A 123.7(5)
C20A C19A C18A 125.8(5)
N4A C19A C18A 109.6(6)
C19A C20A C1A 122.1(5)
C19A C20A C53A 117.1(13)
C1A C20A C53A 118.7(15)
C19A C20A C53C 122.6(12)
C1A C20A C53C 115.1(12)
C22A C21A C26A 120.0
C22A C21A C5A 118(2)
C26A C21A C5A 122(2)
C23A C22A C21A 120.0
C23A C22A H22A 120.0
C21A C22A H22A 120.0
C22A C23A C24A 120.0
C22A C23A H23A 120.0
C24A C23A H23A 120.0
C23A C24A C25A 120.0
C23A C24A H24A 120.0
C25A C24A H24A 120.0
C26A C25A C24A 120.0
C26A C25A H25A 120.0
C24A C25A H25A 120.0
C25A C26A C21A 120.0
C25A C26A H26A 120.0
C21A C26A H26A 120.0
C22C C21C C26C 120.0
C22C C21C C5A 122.5(8)
C26C C21C C5A 117.5(8)
C21C C22C C23C 120.0
C21C C22C H22B 120.0
C23C C22C H22B 120.0
C24C C23C C22C 120.0
C24C C23C H23B 120.0
C22C C23C H23B 120.0
C23C C24C C25C 120.0
C23C C24C H24B 120.0
C25C C24C H24B 120.0
C26C C25C C24C 120.0
C26C C25C H25B 120.0
C24C C25C H25B 120.0
C25C C26C C21C 120.0
C25C C26C H26B 120.0
C21C C26C H26B 120.0
C28A C27A C32A 119.9(5)
C28A C27A C10A 121.7(5)
C32A C27A C10A 118.1(5)
C29A C28A C27A 120.5(6)
C29A C28A H28A 119.8
C27A C28A H28A 119.8
C28A C29A C30A 120.0(6)
C28A C29A H29A 120.0
C30A C29A H29A 120.0
C31A C30A C29A 120.1(6)
C31A C30A H30A 119.9
C29A C30A H30A 119.9
C30A C31A C32A 120.3(6)
C30A C31A H31A 119.9
C32A C31A H31A 119.9
C27A C32A C31A 119.1(6)
C27A C32A H32A 120.5
C31A C32A H32A 120.5
C38A C33A C34A 118.0(5)
C38A C33A C12A 122.1(6)
C34A C33A C12A 119.6(5)
C35A C34A C33A 119.5(6)
C35A C34A H34A 120.3
C33A C34A H34A 120.3
C36A C35A C34A 121.5(7)
C36A C35A H35A 119.3
C34A C35A H35A 119.3
C35A C36A C37A 119.5(6)
C35A C36A C39A 122.8(8)
C37A C36A C39A 117.7(7)
C38A C37A C36A 121.0(6)
C38A C37A H37A 119.5
C36A C37A H37A 119.5
C37A C38A C33A 120.2(6)
C37A C38A H38A 119.9
C33A C38A H38A 119.9
O3A C39A C36A 125.9(11)
O3A C39A H39A 117.1
C36A C39A H39A 117.1
C45A C40A C41A 117.0(6)
C45A C40A C13A 122.5(5)
C41A C40A C13A 120.3(6)
C40A C41A C42A 121.2(6)
C40A C41A H41A 119.4
C42A C41A H41A 119.4
C43A C42A C41A 120.0(7)
C43A C42A H42A 120.0
C41A C42A H42A 120.0
C42A C43A C44A 119.7(7)
C42A C43A C46A 121.1(8)
C44A C43A C46A 119.1(8)
C45A C44A C43A 120.6(7)
C45A C44A H44A 119.7
C43A C44A H44A 119.7
C44A C45A C40A 121.4(6)
C44A C45A H45A 119.3
C40A C45A H45A 119.3
O4A C46A C43A 123.9(11)
O4A C46A H46A 118.1
C43A C46A H46A 118.1
C48A C47A C52A 118.3(6)
C48A C47A C15A 121.5(6)
C52A C47A C15A 120.1(6)
C47A C48A C49A 120.3(7)
C47A C48A H48A 119.8
C49A C48A H48A 119.8
C50A C49A C48A 120.1(8)
C50A C49A H49A 119.9
C48A C49A H49A 119.9
C51A C50A C49A 120.3(8)
C51A C50A H50A 119.9
C49A C50A H50A 119.9
C50A C51A C52A 120.9(9)
C50A C51A H51A 119.6
C52A C51A H51A 119.6
C51A C52A C47A 120.1(7)
C51A C52A H52A 120.0
C47A C52A H52A 120.0
C54A C53A C58A 120.0
C54A C53A C20A 122.0(13)
C58A C53A C20A 117.8(13)
C55A C54A C53A 120.0
C55A C54A H54A 120.0
C53A C54A H54A 120.0
C56A C55A C54A 120.0
C56A C55A H55A 120.0
C54A C55A H55A 120.0
C55A C56A C57A 120.0
C55A C56A H56A 120.0
C57A C56A H56A 120.0
C58A C57A C56A 120.0
C58A C57A H57A 120.0
C56A C57A H57A 120.0
C57A C58A C53A 120.0
C57A C58A H58A 120.0
C53A C58A H58A 120.0
C54C C53C C58C 120.0
C54C C53C C20A 120.3(11)
C58C C53C C20A 119.1(11)
C55C C54C C53C 120.0
C55C C54C H54B 120.0
C53C C54C H54B 120.0
C56C C55C C54C 120.0
C56C C55C H55B 120.0
C54C C55C H55B 120.0
C55C C56C C57C 120.0
C55C C56C H56B 120.0
C57C C56C H56B 120.0
C58C C57C C56C 120.0
C58C C57C H57B 120.0
C56C C57C H57B 120.0
C57C C58C C53C 120.0
C57C C58C H58B 120.0
C53C C58C H58B 120.0
N2B Ni2 N4B 176.73(19)
N2B Ni2 N3B 90.31(18)
N4B Ni2 N3B 89.74(19)
N2B Ni2 N1B 89.60(18)
N4B Ni2 N1B 90.53(19)
N3B Ni2 N1B 176.76(19)
C1B N1B C4B 107.1(4)
C1B N1B Ni2 126.1(4)
C4B N1B Ni2 125.7(4)
C9B N2B C6B 104.4(4)
C9B N2B Ni2 126.4(4)
C6B N2B Ni2 128.5(4)
C11B N3B C14B 106.2(4)
C11B N3B Ni2 127.3(3)
C14B N3B Ni2 126.2(4)
C19B N4B C16B 104.1(5)
C19B N4B Ni2 128.1(4)
C16B N4B Ni2 127.6(4)
O1B N5B O2B 120.7(7)
O1B N5B C3B 119.9(8)
O2B N5B C3B 119.4(7)
C20B C1B N1B 126.3(5)
C20B C1B C2B 124.6(5)
N1B C1B C2B 109.0(5)
C3B C2B C1B 107.4(5)
C3B C2B H2BA 126.3
C1B C2B H2BA 126.3
C2B C3B N5B 121.0(6)
C2B C3B C4B 109.0(5)
N5B C3B C4B 129.1(6)
C5B C4B N1B 125.5(5)
C5B C4B C3B 126.4(5)
N1B C4B C3B 107.3(5)
C4B C5B C6B 120.5(5)
C4B C5B C21D 121.6(13)
C6B C5B C21D 117.8(14)
C4B C5B C21B 118.4(10)
C6B C5B C21B 120.2(10)
C5B C6B N2B 125.7(5)
C5B C6B C7B 123.5(5)
N2B C6B C7B 110.4(5)
C8B C7B C6B 106.6(5)
C8B C7B H7BA 126.7
C6B C7B H7BA 126.7
C7B C8B C9B 107.2(5)
C7B C8B H8BA 126.4
C9B C8B H8BA 126.4
N2B C9B C10B 125.2(5)
N2B C9B C8B 111.3(5)
C10B C9B C8B 123.1(5)
C9B C10B C11B 120.9(5)
C9B C10B C27B 117.4(5)
C11B C10B C27B 121.7(5)
N3B C11B C10B 123.8(5)
N3B C11B C12B 110.0(5)
C10B C11B C12B 125.6(5)
C13B C12B C11B 107.7(5)
C13B C12B C33B 124.8(5)
C11B C12B C33B 127.2(5)
C12B C13B C14B 106.7(5)
C12B C13B C40B 124.9(5)
C14B C13B C40B 128.4(5)
C15B C14B N3B 123.8(5)
C15B C14B C13B 125.9(5)
N3B C14B C13B 108.9(5)
C14B C15B C16B 121.5(5)
C14B C15B C47D 120.2(18)
C16B C15B C47D 118.3(18)
C14B C15B C47B 124.7(7)
C16B C15B C47B 113.2(8)
N4B C16B C15B 124.5(5)
N4B C16B C17B 110.1(5)
C15B C16B C17B 125.4(5)
C18B C17B C16B 108.7(6)
C18B C17B H17B 125.7
C16B C17B H17B 125.7
C17B C18B C19B 105.6(5)
C17B C18B H18B 127.2
C19B C18B H18B 127.2
N4B C19B C20B 123.3(5)
N4B C19B C18B 111.3(5)
C20B C19B C18B 124.6(5)
C1B C20B C19B 121.3(5)
C1B C20B C53B 117.4(5)
C19B C20B C53B 120.5(5)
C22B C21B C26B 120.0
C22B C21B C5B 117.8(9)
C26B C21B C5B 122.2(9)
C23B C22B C21B 120.0
C23B C22B H22C 120.0
C21B C22B H22C 120.0
C24B C23B C22B 120.0
C24B C23B H23C 120.0
C22B C23B H23C 120.0
C23B C24B C25B 120.0
C23B C24B H24C 120.0
C25B C24B H24C 120.0
C24B C25B C26B 120.0
C24B C25B H25C 120.0
C26B C25B H25C 120.0
C25B C26B C21B 120.0
C25B C26B H26C 120.0
C21B C26B H26C 120.0
C22D C21D C26D 120.0
C22D C21D C5B 121.4(13)
C26D C21D C5B 118.5(13)
C21D C22D C23D 120.0
C21D C22D H22D 120.0
C23D C22D H22D 120.0
C24D C23D C22D 120.0
C24D C23D H23D 120.0
C22D C23D H23D 120.0
C25D C24D C23D 120.0
C25D C24D H24D 120.0
C23D C24D H24D 120.0
C24D C25D C26D 120.0
C24D C25D H25D 120.0
C26D C25D H25D 120.0
C25D C26D C21D 120.0
C25D C26D H26D 120.0
C21D C26D H26D 120.0
C28B C27B C32B 120.4(6)
C28B C27B C10B 121.6(6)
C32B C27B C10B 117.8(6)
C27B C28B C29B 120.4(7)
C27B C28B H28B 119.8
C29B C28B H28B 119.8
C28B C29B C30B 119.3(8)
C28B C29B H29B 120.4
C30B C29B H29B 120.4
C31B C30B C29B 120.7(8)
C31B C30B H30B 119.7
C29B C30B H30B 119.7
C30B C31B C32B 120.0(8)
C30B C31B H31B 120.0
C32B C31B H31B 120.0
C27B C32B C31B 119.2(7)
C27B C32B H32B 120.4
C31B C32B H32B 120.4
C34B C33B C38B 119.8(5)
C34B C33B C12B 119.1(5)
C38B C33B C12B 121.2(6)
C35B C34B C33B 119.6(5)
C35B C34B H34B 120.2
C33B C34B H34B 120.2
C36B C35B C34B 120.3(6)
C36B C35B H35B 119.8
C34B C35B H35B 119.8
C35B C36B C37B 119.7(6)
C35B C36B C39B 121.7(7)
C37B C36B C39B 118.6(6)
C38B C37B C36B 121.0(6)
C38B C37B H37B 119.5
C36B C37B H37B 119.5
C37B C38B C33B 119.4(6)
C37B C38B H38B 120.3
C33B C38B H38B 120.3
O3B C39B C36B 125.3(7)
O3B C39B H39B 117.3
C36B C39B H39B 117.3
C45B C40B C41B 119.1(5)
C45B C40B C13B 120.7(5)
C41B C40B C13B 120.1(5)
C42B C41B C40B 120.4(6)
C42B C41B H41B 119.8
C40B C41B H41B 119.8
C41B C42B C43B 119.5(6)
C41B C42B H42B 120.3
C43B C42B H42B 120.3
C44B C43B C42B 120.0(6)
C44B C43B C46B 120.4(7)
C42B C43B C46B 119.6(6)
C43B C44B C45B 120.8(6)
C43B C44B H44B 119.6
C45B C44B H44B 119.6
C44B C45B C40B 120.1(6)
C44B C45B H45B 120.0
C40B C45B H45B 120.0
O4B C46B C43B 124.8(8)
O4B C46B H46B 117.6
C43B C46B H46B 117.6
C48B C47B C52B 120.0
C48B C47B C15B 120.0(7)
C52B C47B C15B 119.9(7)
C49B C48B C47B 120.0
C49B C48B H48B 120.0
C47B C48B H48B 120.0
C48B C49B C50B 120.0
C48B C49B H49B 120.0
C50B C49B H49B 120.0
C51B C50B C49B 120.0
C51B C50B H50B 120.0
C49B C50B H50B 120.0
C50B C51B C52B 120.0
C50B C51B H51B 120.0
C52B C51B H51B 120.0
C51B C52B C47B 120.0
C51B C52B H52B 120.0
C47B C52B H52B 120.0
C48D C47D C52D 120.0
C48D C47D C15B 123(2)
C52D C47D C15B 117(2)
C49D C48D C47D 120.0
C49D C48D H48C 120.0
C47D C48D H48C 120.0
C50D C49D C48D 120.0
C50D C49D H49C 120.0
C48D C49D H49C 120.0
C49D C50D C51D 120.0
C49D C50D H50C 120.0
C51D C50D H50C 120.0
C52D C51D C50D 120.0
C52D C51D H51C 120.0
C50D C51D H51C 120.0
C51D C52D C47D 120.0
C51D C52D H52C 120.0
C47D C52D H52C 120.0
C58B C53B C54B 117.5(6)
C58B C53B C20B 120.4(6)
C54B C53B C20B 121.9(6)
C55B C54B C53B 120.7(8)
C55B C54B H54C 119.7
C53B C54B H54C 119.7
C56B C55B C54B 119.7(9)
C56B C55B H55C 120.2
C54B C55B H55C 120.2
C57B C56B C55B 120.8(9)
C57B C56B H56C 119.6
C55B C56B H56C 119.6
C56B C57B C58B 119.9(9)
C56B C57B H57C 120.0
C58B C57B H57C 120.0
C53B C58B C57B 121.4(8)
C53B C58B H58C 119.3
C57B C58B H58C 119.3
Cl2 C1S Cl3 116.1(10)
Cl2 C1S Cl1 111.8(11)
Cl3 C1S Cl1 112.0(11)
Cl2 C1S H1SA 105.3
Cl3 C1S H1SA 105.3
Cl1 C1S H1SA 105.3

loop_
_geom_bond_atom_site_label_1
_geom_bond_atom_site_label_2
_geom_bond_distance
Ni1 N4A 1.902(4)
Ni1 N2A 1.904(4)
Ni1 N3A 1.927(4)
Ni1 N1A 1.927(4)
O1A N5A 1.211(8)
O2A N5A 1.228(8)
O3A C39A 1.181(11)
O4A C46A 1.164(10)
N1A C4A 1.386(7)
N1A C1A 1.390(6)
N2A C9A 1.370(6)
N2A C6A 1.375(6)
N3A C11A 1.392(6)
N3A C14A 1.392(6)
N4A C16A 1.371(7)
N4A C19A 1.395(7)
N5A C3A 1.425(9)
C1A C20A 1.373(8)
C1A C2A 1.429(8)
C2A C3A 1.348(8)
C2A H2AA 0.9300
C3A C4A 1.413(7)
C4A C5A 1.394(7)
C5A C6A 1.393(7)
C5A C21A 1.397(17)
C5A C21C 1.536(10)
C6A C7A 1.434(7)
C7A C8A 1.316(7)
C7A H7AA 0.9300
C8A C9A 1.438(7)
C8A H8AA 0.9300
C9A C10A 1.374(7)
C10A C11A 1.411(7)
C10A C27A 1.512(7)
C11A C12A 1.443(7)
C12A C13A 1.376(7)
C12A C33A 1.459(7)
C13A C14A 1.454(7)
C13A C40A 1.467(8)
C14A C15A 1.386(7)
C15A C16A 1.390(8)
C15A C47A 1.502(8)
C16A C17A 1.458(8)
C17A C18A 1.340(9)
C17A H17A 0.9300
C18A C19A 1.427(8)
C18A H18A 0.9300
C19A C20A 1.367(8)
C20A C53A 1.499(13)
C20A C53C 1.511(12)
C21A C22A 1.3900
C21A C26A 1.3900
C22A C23A 1.3900
C22A H22A 0.9300
C23A C24A 1.3900
C23A H23A 0.9300
C24A C25A 1.3900
C24A H24A 0.9300
C25A C26A 1.3900
C25A H25A 0.9300
C26A H26A 0.9300
C21C C22C 1.3900
C21C C26C 1.3900
C22C C23C 1.3900
C22C H22B 0.9300
C23C C24C 1.3900
C23C H23B 0.9300
C24C C25C 1.3900
C24C H24B 0.9300
C25C C26C 1.3900
C25C H25B 0.9300
C26C H26B 0.9300
C27A C28A 1.376(8)
C27A C32A 1.386(8)
C28A C29A 1.371(7)
C28A H28A 0.9300
C29A C30A 1.376(9)
C29A H29A 0.9300
C30A C31A 1.371(9)
C30A H30A 0.9300
C31A C32A 1.393(7)
C31A H31A 0.9300
C32A H32A 0.9300
C33A C38A 1.405(7)
C33A C34A 1.416(8)
C34A C35A 1.379(8)
C34A H34A 0.9300
C35A C36A 1.359(9)
C35A H35A 0.9300
C36A C37A 1.382(9)
C36A C39A 1.442(10)
C37A C38A 1.369(8)
C37A H37A 0.9300
C38A H38A 0.9300
C39A H39A 0.9300
C40A C45A 1.392(8)
C40A C41A 1.393(8)
C41A C42A 1.394(9)
C41A H41A 0.9300
C42A C43A 1.358(9)
C42A H42A 0.9300
C43A C44A 1.378(9)
C43A C46A 1.507(11)
C44A C45A 1.368(9)
C44A H44A 0.9300
C45A H45A 0.9300
C46A H46A 0.9300
C47A C48A 1.373(8)
C47A C52A 1.400(9)
C48A C49A 1.381(9)
C48A H48A 0.9300
C49A C50A 1.367(11)
C49A H49A 0.9300
C50A C51A 1.343(11)
C50A H50A 0.9300
C51A C52A 1.368(10)
C51A H51A 0.9300
C52A H52A 0.9300
C53A C54A 1.3900
C53A C58A 1.3900
C54A C55A 1.3900
C54A H54A 0.9300
C55A C56A 1.3900
C55A H55A 0.9300
C56A C57A 1.3900
C56A H56A 0.9300
C57A C58A 1.3900
C57A H57A 0.9300
C58A H58A 0.9300
C53C C54C 1.3900
C53C C58C 1.3900
C54C C55C 1.3900
C54C H54B 0.9300
C55C C56C 1.3900
C55C H55B 0.9300
C56C C57C 1.3900
C56C H56B 0.9300
C57C C58C 1.3900
C57C H57B 0.9300
C58C H58B 0.9300
Ni2 N2B 1.898(5)
Ni2 N4B 1.908(5)
Ni2 N3B 1.923(4)
Ni2 N1B 1.934(4)
O1B N5B 1.234(8)
O2B N5B 1.246(8)
O3B C39B 1.193(8)
O4B C46B 1.225(9)
N1B C1B 1.378(7)
N1B C4B 1.400(7)
N2B C9B 1.373(6)
N2B C6B 1.392(6)
N3B C11B 1.384(6)
N3B C14B 1.402(6)
N4B C19B 1.373(7)
N4B C16B 1.386(6)
N5B C3B 1.402(8)
C1B C20B 1.377(8)
C1B C2B 1.427(7)
C2B C3B 1.341(8)
C2B H2BA 0.9300
C3B C4B 1.430(7)
C4B C5B 1.370(8)
C5B C6B 1.389(7)
C5B C21D 1.469(12)
C5B C21B 1.493(9)
C6B C7B 1.443(8)
C7B C8B 1.351(7)
C7B H7BA 0.9300
C8B C9B 1.428(8)
C8B H8BA 0.9300
C9B C10B 1.397(7)
C10B C11B 1.402(7)
C10B C27B 1.492(8)
C11B C12B 1.435(7)
C12B C13B 1.372(7)
C12B C33B 1.509(7)
C13B C14B 1.455(7)
C13B C40B 1.480(7)
C14B C15B 1.360(8)
C15B C16B 1.411(8)
C15B C47D 1.47(2)
C15B C47B 1.522(9)
C16B C17B 1.420(8)
C17B C18B 1.332(8)
C17B H17B 0.9300
C18B C19B 1.442(8)
C18B H18B 0.9300
C19B C20B 1.409(7)
C20B C53B 1.486(8)
C21B C22B 1.3900
C21B C26B 1.3900
C22B C23B 1.3900
C22B H22C 0.9300
C23B C24B 1.3900
C23B H23C 0.9300
C24B C25B 1.3900
C24B H24C 0.9300
C25B C26B 1.3900
C25B H25C 0.9300
C26B H26C 0.9300
C21D C22D 1.3900
C21D C26D 1.3900
C22D C23D 1.3900
C22D H22D 0.9300
C23D C24D 1.3900
C23D H23D 0.9300
C24D C25D 1.3900
C24D H24D 0.9300
C25D C26D 1.3900
C25D H25D 0.9300
C26D H26D 0.9300
C27B C28B 1.366(8)
C27B C32B 1.379(9)
C28B C29B 1.376(9)
C28B H28B 0.9300
C29B C30B 1.386(11)
C29B H29B 0.9300
C30B C31B 1.356(11)
C30B H30B 0.9300
C31B C32B 1.394(9)
C31B H31B 0.9300
C32B H32B 0.9300
C33B C34B 1.386(8)
C33B C38B 1.388(7)
C34B C35B 1.376(8)
C34B H34B 0.9300
C35B C36B 1.366(8)
C35B H35B 0.9300
C36B C37B 1.379(8)
C36B C39B 1.471(9)
C37B C38B 1.359(8)
C37B H37B 0.9300
C38B H38B 0.9300
C39B H39B 0.9300
C40B C45B 1.386(8)
C40B C41B 1.401(7)
C41B C42B 1.357(7)
C41B H41B 0.9300
C42B C43B 1.419(9)
C42B H42B 0.9300
C43B C44B 1.346(8)
C43B C46B 1.479(9)
C44B C45B 1.381(8)
C44B H44B 0.9300
C45B H45B 0.9300
C46B H46B 0.9300
C47B C48B 1.3900
C47B C52B 1.3900
C48B C49B 1.3900
C48B H48B 0.9300
C49B C50B 1.3900
C49B H49B 0.9300
C50B C51B 1.3900
C50B H50B 0.9300
C51B C52B 1.3900
C51B H51B 0.9300
C52B H52B 0.9300
C47D C48D 1.3900
C47D C52D 1.3900
C48D C49D 1.3900
C48D H48C 0.9300
C49D C50D 1.3900
C49D H49C 0.9300
C50D C51D 1.3900
C50D H50C 0.9300
C51D C52D 1.3900
C51D H51C 0.9300
C52D H52C 0.9300
C53B C58B 1.378(9)
C53B C54B 1.385(9)
C54B C55B 1.380(10)
C54B H54C 0.9300
C55B C56B 1.374(12)
C55B H55C 0.9300
C56B C57B 1.330(12)
C56B H56C 0.9300
C57B C58B 1.386(9)
C57B H57C 0.9300
C58B H58C 0.9300
Cl1 C1S 1.753(17)
Cl2 C1S 1.701(19)
Cl3 C1S 1.72(2)
C1S H1SA 0.9800

loop_
_geom_hbond_atom_site_label_D
_geom_hbond_atom_site_label_H
_geom_hbond_atom_site_label_A
_geom_hbond_distance_DH
_geom_hbond_distance_HA
_geom_hbond_distance_DA
_geom_hbond_angle_DHA
_geom_hbond_site_symmetry_A
C18B H18B N2A 0.93 2.66 3.406(8) 137.7 2_766
C1S H1SA O4A 0.98 2.20 3.13(2) 158.6 1_445

loop_
_geom_torsion_atom_site_label_1
_geom_torsion_atom_site_label_2
_geom_torsion_atom_site_label_3
_geom_torsion_atom_site_label_4
_geom_torsion
C4A N1A C1A C20A -177.1(6)
Ni1 N1A C1A C20A -4.8(9)
C4A N1A C1A C2A -0.8(7)
Ni1 N1A C1A C2A 171.5(4)
C20A C1A C2A C3A 173.7(6)
N1A C1A C2A C3A -2.6(7)
C1A C2A C3A C4A 4.9(8)
C1A C2A C3A N5A -167.8(7)
O1A N5A C3A C2A -52.3(11)
O2A N5A C3A C2A 125.6(8)
O1A N5A C3A C4A 136.9(8)
O2A N5A C3A C4A -45.3(11)
C1A N1A C4A C5A -168.3(6)
Ni1 N1A C4A C5A 19.5(9)
C1A N1A C4A C3A 3.8(7)
Ni1 N1A C4A C3A -168.4(4)
C2A C3A C4A N1A -5.5(8)
N5A C3A C4A N1A 166.1(8)
C2A C3A C4A C5A 166.3(6)
N5A C3A C4A C5A -22.1(12)
N1A C4A C5A C6A 0.4(10)
C3A C4A C5A C6A -170.3(6)
N1A C4A C5A C21A 169.5(18)
C3A C4A C5A C21A -1(2)
N1A C4A C5A C21C 175.8(9)
C3A C4A C5A C21C 5.1(12)
C9A N2A C6A C5A 174.7(6)
Ni1 N2A C6A C5A 0.4(8)
C9A N2A C6A C7A 0.4(6)
Ni1 N2A C6A C7A -173.9(4)
C4A C5A C6A N2A -10.6(9)
C21A C5A C6A N2A -179.7(17)
C21C C5A C6A N2A 173.7(8)
C4A C5A C6A C7A 163.0(6)
C21A C5A C6A C7A -6.1(19)
C21C C5A C6A C7A -12.7(11)
N2A C6A C7A C8A 1.2(7)
C5A C6A C7A C8A -173.2(6)
C6A C7A C8A C9A -2.2(7)
C6A N2A C9A C10A 168.7(6)
Ni1 N2A C9A C10A -16.9(8)
C6A N2A C9A C8A -1.8(6)
Ni1 N2A C9A C8A 172.7(4)
C7A C8A C9A N2A 2.6(7)
C7A C8A C9A C10A -168.1(6)
N2A C9A C10A C11A -8.4(9)
C8A C9A C10A C11A 160.7(5)
N2A C9A C10A C27A 175.9(5)
C8A C9A C10A C27A -14.9(8)
C14A N3A C11A C10A -175.3(5)
Ni1 N3A C11A C10A -1.5(7)
C14A N3A C11A C12A -0.9(5)
Ni1 N3A C11A C12A 173.0(3)
C9A C10A C11A N3A 17.5(8)
C27A C10A C11A N3A -166.9(5)
C9A C10A C11A C12A -156.1(5)
C27A C10A C11A C12A 19.5(8)
N3A C11A C12A C13A -3.2(6)
C10A C11A C12A C13A 171.1(5)
N3A C11A C12A C33A -176.7(5)
C10A C11A C12A C33A -2.5(9)
C11A C12A C13A C14A 5.7(6)
C33A C12A C13A C14A 179.6(5)
C11A C12A C13A C40A -175.0(5)
C33A C12A C13A C40A -1.1(8)
C11A N3A C14A C15A -162.2(5)
Ni1 N3A C14A C15A 23.8(7)
C11A N3A C14A C13A 4.4(6)
Ni1 N3A C14A C13A -169.6(3)
C12A C13A C14A C15A 159.7(5)
C40A C13A C14A C15A -19.6(9)
C12A C13A C14A N3A -6.5(6)
C40A C13A C14A N3A 174.3(5)
N3A C14A C15A C16A 0.5(8)
C13A C14A C15A C16A -163.9(5)
N3A C14A C15A C47A 174.8(5)
C13A C14A C15A C47A 10.4(9)
C19A N4A C16A C15A -178.3(6)
Ni1 N4A C16A C15A 4.9(8)
C19A N4A C16A C17A 3.2(6)
Ni1 N4A C16A C17A -173.6(4)
C14A C15A C16A N4A -15.5(9)
C47A C15A C16A N4A 170.0(5)
C14A C15A C16A C17A 162.7(6)
C47A C15A C16A C17A -11.8(9)
N4A C16A C17A C18A 0.6(7)
C15A C16A C17A C18A -177.9(6)
C16A C17A C18A C19A -4.2(8)
C16A N4A C19A C20A 164.0(6)
Ni1 N4A C19A C20A -19.2(9)
C16A N4A C19A C18A -5.8(7)
Ni1 N4A C19A C18A 170.9(4)
C17A C18A C19A C20A -163.2(6)
C17A C18A C19A N4A 6.4(8)
N4A C19A C20A C1A -1.1(10)
C18A C19A C20A C1A 167.1(6)
N4A C19A C20A C53A -164.2(13)
C18A C19A C20A C53A 4.0(16)
N4A C19A C20A C53C -176.5(12)
C18A C19A C20A C53C -8.3(15)
N1A C1A C20A C19A 13.3(10)
C2A C1A C20A C19A -162.4(6)
N1A C1A C20A C53A 176.1(12)
C2A C1A C20A C53A 0.4(15)
N1A C1A C20A C53C -171.0(11)
C2A C1A C20A C53C 13.3(13)
C6A C5A C21A C22A 110.4(19)
C4A C5A C21A C22A -59(3)
C6A C5A C21A C26A -71(2)
C4A C5A C21A C26A 119.4(16)
C26A C21A C22A C23A 0.0
C5A C21A C22A C23A 178(3)
C21A C22A C23A C24A 0.0
C22A C23A C24A C25A 0.0
C23A C24A C25A C26A 0.0
C24A C25A C26A C21A 0.0
C22A C21A C26A C25A 0.0
C5A C21A C26A C25A -178(3)
C6A C5A C21C C22C 110.0(10)
C4A C5A C21C C22C -65.6(13)
C6A C5A C21C C26C -71.5(9)
C4A C5A C21C C26C 112.8(8)
C26C C21C C22C C23C 0.0
C5A C21C C22C C23C 178.4(14)
C21C C22C C23C C24C 0.0
C22C C23C C24C C25C 0.0
C23C C24C C25C C26C 0.0
C24C C25C C26C C21C 0.0
C22C C21C C26C C25C 0.0
C5A C21C C26C C25C -178.5(14)
C9A C10A C27A C28A 83.6(7)
C11A C10A C27A C28A -92.1(6)
C9A C10A C27A C32A -89.9(6)
C11A C10A C27A C32A 94.4(6)
C32A C27A C28A C29A -4.2(8)
C10A C27A C28A C29A -177.5(5)
C27A C28A C29A C30A 2.3(9)
C28A C29A C30A C31A 1.5(9)
C29A C30A C31A C32A -3.2(9)
C28A C27A C32A C31A 2.4(8)
C10A C27A C32A C31A 175.9(5)
C30A C31A C32A C27A 1.3(9)
C13A C12A C33A C38A 104.0(7)
C11A C12A C33A C38A -83.6(7)
C13A C12A C33A C34A -69.7(7)
C11A C12A C33A C34A 102.8(7)
C38A C33A C34A C35A 5.3(8)
C12A C33A C34A C35A 179.2(5)
C33A C34A C35A C36A -2.2(10)
C34A C35A C36A C37A -2.2(10)
C34A C35A C36A C39A 177.6(7)
C35A C36A C37A C38A 3.6(10)
C39A C36A C37A C38A -176.3(7)
C36A C37A C38A C33A -0.3(9)
C34A C33A C38A C37A -4.1(8)
C12A C33A C38A C37A -177.8(5)
C35A C36A C39A O3A -3.0(16)
C37A C36A C39A O3A 176.9(10)
C12A C13A C40A C45A 119.4(6)
C14A C13A C40A C45A -61.4(8)
C12A C13A C40A C41A -56.1(8)
C14A C13A C40A C41A 123.0(6)
C45A C40A C41A C42A 1.2(9)
C13A C40A C41A C42A 176.9(5)
C40A C41A C42A C43A -0.2(10)
C41A C42A C43A C44A -0.4(10)
C41A C42A C43A C46A -178.7(6)
C42A C43A C44A C45A 0.0(10)
C46A C43A C44A C45A 178.3(6)
C43A C44A C45A C40A 1.0(10)
C41A C40A C45A C44A -1.6(9)
C13A C40A C45A C44A -177.3(5)
C42A C43A C46A O4A -10.0(13)
C44A C43A C46A O4A 171.7(9)
C14A C15A C47A C48A -76.1(8)
C16A C15A C47A C48A 98.4(7)
C14A C15A C47A C52A 103.2(7)
C16A C15A C47A C52A -82.3(8)
C52A C47A C48A C49A 0.3(10)
C15A C47A C48A C49A 179.6(6)
C47A C48A C49A C50A -0.3(11)
C48A C49A C50A C51A 0.3(14)
C49A C50A C51A C52A -0.2(15)
C50A C51A C52A C47A 0.2(14)
C48A C47A C52A C51A -0.2(11)
C15A C47A C52A C51A -179.5(7)
C19A C20A C53A C54A 55.7(19)
C1A C20A C53A C54A -108.0(13)
C19A C20A C53A C58A -129.3(11)
C1A C20A C53A C58A 67.0(17)
C58A C53A C54A C55A 0.0
C20A C53A C54A C55A 175(2)
C53A C54A C55A C56A 0.0
C54A C55A C56A C57A 0.0
C55A C56A C57A C58A 0.0
C56A C57A C58A C53A 0.0
C54A C53A C58A C57A 0.0
C20A C53A C58A C57A -175(2)
C19A C20A C53C C54C 59.9(17)
C1A C20A C53C C54C -115.8(11)
C19A C20A C53C C58C -129.2(10)
C1A C20A C53C C58C 55.2(15)
C58C C53C C54C C55C 0.0
C20A C53C C54C C55C 171(2)
C53C C54C C55C C56C 0.0
C54C C55C C56C C57C 0.0
C55C C56C C57C C58C 0.0
C56C C57C C58C C53C 0.0
C54C C53C C58C C57C 0.0
C20A C53C C58C C57C -171(2)
N3B Ni2 N2B C9B 24.4(4)
N1B Ni2 N2B C9B -158.8(4)
N3B Ni2 N2B C6B -165.7(5)
N1B Ni2 N2B C6B 11.0(5)
C4B N1B C1B C20B -178.7(5)
Ni2 N1B C1B C20B -9.9(8)
C4B N1B C1B C2B -1.8(6)
Ni2 N1B C1B C2B 167.1(4)
C20B C1B C2B C3B 176.1(6)
N1B C1B C2B C3B -0.9(7)
C1B C2B C3B N5B -167.2(6)
C1B C2B C3B C4B 3.1(7)
O1B N5B C3B C2B -49.2(10)
O2B N5B C3B C2B 129.8(7)
O1B N5B C3B C4B 142.6(7)
O2B N5B C3B C4B -38.4(10)
C1B N1B C4B C5B -166.4(6)
Ni2 N1B C4B C5B 24.7(8)
C1B N1B C4B C3B 3.6(6)
Ni2 N1B C4B C3B -165.3(4)
C2B C3B C4B C5B 165.6(6)
N5B C3B C4B C5B -25.0(10)
C2B C3B C4B N1B -4.3(7)
N5B C3B C4B N1B 165.0(6)
N1B C4B C5B C6B -6.8(9)
C3B C4B C5B C6B -174.9(6)
N1B C4B C5B C21D 171.9(13)
C3B C4B C5B C21D 3.8(15)
N1B C4B C5B C21B 162.3(10)
C3B C4B C5B C21B -5.9(12)
C4B C5B C6B N2B -6.5(9)
C21D C5B C6B N2B 174.8(12)
C21B C5B C6B N2B -175.3(9)
C4B C5B C6B C7B 165.4(6)
C21D C5B C6B C7B -13.3(14)
C21B C5B C6B C7B -3.4(12)
C9B N2B C6B C5B 172.4(6)
Ni2 N2B C6B C5B 0.9(8)
C9B N2B C6B C7B -0.4(6)
Ni2 N2B C6B C7B -171.9(4)
C5B C6B C7B C8B -170.7(6)
N2B C6B C7B C8B 2.3(7)
C6B C7B C8B C9B -3.2(7)
C6B N2B C9B C10B 171.7(6)
Ni2 N2B C9B C10B -16.5(8)
C6B N2B C9B C8B -1.6(6)
Ni2 N2B C9B C8B 170.2(4)
C7B C8B C9B N2B 3.1(7)
C7B C8B C9B C10B -170.4(6)
N2B C9B C10B C11B -8.7(9)
C8B C9B C10B C11B 163.9(6)
N2B C9B C10B C27B 172.9(5)
C8B C9B C10B C27B -14.5(8)
C14B N3B C11B C10B -175.1(5)
Ni2 N3B C11B C10B -0.4(8)
C14B N3B C11B C12B -3.8(6)
Ni2 N3B C11B C12B 170.8(4)
C9B C10B C11B N3B 17.2(9)
C27B C10B C11B N3B -164.6(5)
C9B C10B C11B C12B -152.7(6)
C27B C10B C11B C12B 25.6(9)
N3B C11B C12B C13B -1.1(6)
C10B C11B C12B C13B 170.0(5)
N3B C11B C12B C33B -175.3(5)
C10B C11B C12B C33B -4.3(9)
C11B C12B C13B C14B 5.3(6)
C33B C12B C13B C14B 179.8(5)
C11B C12B C13B C40B -171.1(5)
C33B C12B C13B C40B 3.4(9)
C11B N3B C14B C15B -159.9(5)
Ni2 N3B C14B C15B 25.4(8)
C11B N3B C14B C13B 7.1(6)
Ni2 N3B C14B C13B -167.6(4)
C12B C13B C14B C15B 158.8(6)
C40B C13B C14B C15B -24.9(10)
C12B C13B C14B N3B -7.9(6)
C40B C13B C14B N3B 168.4(5)
N3B C14B C15B C16B 0.2(9)
C13B C14B C15B C16B -164.6(6)
N3B C14B C15B C47D 178.9(17)
C13B C14B C15B C47D 14.1(19)
N3B C14B C15B C47B 170.0(8)
C13B C14B C15B C47B 5.3(11)
C19B N4B C16B C15B -177.0(6)
Ni2 N4B C16B C15B 8.5(8)
C19B N4B C16B C17B 2.4(6)
Ni2 N4B C16B C17B -172.0(4)
C14B C15B C16B N4B -17.5(9)
C47D C15B C16B N4B 163.7(17)
C47B C15B C16B N4B 171.5(7)
C14B C15B C16B C17B 163.1(6)
C47D C15B C16B C17B -15.6(18)
C47B C15B C16B C17B -7.9(10)
N4B C16B C17B C18B 0.7(7)
C15B C16B C17B C18B -179.8(6)
C16B C17B C18B C19B -3.4(7)
C16B N4B C19B C20B 165.8(5)
Ni2 N4B C19B C20B -19.8(8)
C16B N4B C19B C18B -4.6(6)
Ni2 N4B C19B C18B 169.8(4)
C17B C18B C19B N4B 5.2(7)
C17B C18B C19B C20B -165.0(6)
N1B C1B C20B C19B 16.2(9)
C2B C1B C20B C19B -160.2(5)
N1B C1B C20B C53B -173.3(5)
C2B C1B C20B C53B 10.2(9)
N4B C19B C20B C1B -1.1(9)
C18B C19B C20B C1B 168.0(6)
N4B C19B C20B C53B -171.2(5)
C18B C19B C20B C53B -2.1(9)
C4B C5B C21B C22B -54.9(13)
C6B C5B C21B C22B 114.2(9)
C4B C5B C21B C26B 122.9(9)
C6B C5B C21B C26B -68.0(14)
C26B C21B C22B C23B 0.0
C5B C21B C22B C23B 177.8(17)
C21B C22B C23B C24B 0.0
C22B C23B C24B C25B 0.0
C23B C24B C25B C26B 0.0
C24B C25B C26B C21B 0.0
C22B C21B C26B C25B 0.0
C5B C21B C26B C25B -177.7(18)
C4B C5B C21D C22D -68.8(19)
C6B C5B C21D C22D 109.9(13)
C4B C5B C21D C26D 113.8(11)
C6B C5B C21D C26D -67.5(17)
C26D C21D C22D C23D 0.0
C5B C21D C22D C23D -177(2)
C21D C22D C23D C24D 0.0
C22D C23D C24D C25D 0.0
C23D C24D C25D C26D 0.0
C24D C25D C26D C21D 0.0
C22D C21D C26D C25D 0.0
C5B C21D C26D C25D 177(2)
C9B C10B C27B C28B 75.6(7)
C11B C10B C27B C28B -102.7(7)
C9B C10B C27B C32B -99.3(7)
C11B C10B C27B C32B 82.4(7)
C32B C27B C28B C29B -2.1(9)
C10B C27B C28B C29B -176.9(6)
C27B C28B C29B C30B 0.8(11)
C28B C29B C30B C31B 0.9(12)
C29B C30B C31B C32B -1.2(12)
C28B C27B C32B C31B 1.7(9)
C10B C27B C32B C31B 176.7(6)
C30B C31B C32B C27B -0.1(10)
C13B C12B C33B C34B -70.6(8)
C11B C12B C33B C34B 102.8(7)
C13B C12B C33B C38B 108.2(7)
C11B C12B C33B C38B -78.4(8)
C38B C33B C34B C35B 4.2(8)
C12B C33B C34B C35B -177.0(5)
C33B C34B C35B C36B 0.5(9)
C34B C35B C36B C37B -4.7(9)
C34B C35B C36B C39B 174.3(6)
C35B C36B C37B C38B 4.1(9)
C39B C36B C37B C38B -174.8(6)
C36B C37B C38B C33B 0.6(9)
C34B C33B C38B C37B -4.7(8)
C12B C33B C38B C37B 176.5(5)
C35B C36B C39B O3B 2.3(13)
C37B C36B C39B O3B -178.7(8)
C12B C13B C40B C45B 125.7(7)
C14B C13B C40B C45B -49.9(9)
C12B C13B C40B C41B -52.0(9)
C14B C13B C40B C41B 132.4(6)
C45B C40B C41B C42B 0.6(10)
C13B C40B C41B C42B 178.4(6)
C40B C41B C42B C43B 2.1(10)
C41B C42B C43B C44B -3.7(10)
C41B C42B C43B C46B 177.7(7)
C42B C43B C44B C45B 2.5(11)
C46B C43B C44B C45B -179.0(7)
C43B C44B C45B C40B 0.3(11)
C41B C40B C45B C44B -1.9(10)
C13B C40B C45B C44B -179.6(6)
C44B C43B C46B O4B -179.6(8)
C42B C43B C46B O4B -1.1(13)
C14B C15B C47B C48B -60.8(11)
C16B C15B C47B C48B 109.7(8)
C14B C15B C47B C52B 120.2(9)
C16B C15B C47B C52B -69.2(11)
C52B C47B C48B C49B 0.0
C15B C47B C48B C49B -179.0(12)
C47B C48B C49B C50B 0.0
C48B C49B C50B C51B 0.0
C49B C50B C51B C52B 0.0
C50B C51B C52B C47B 0.0
C48B C47B C52B C51B 0.0
C15B C47B C52B C51B 179.0(12)
C14B C15B C47D C48D -84(2)
C16B C15B C47D C48D 95(2)
C14B C15B C47D C52D 103(2)
C16B C15B C47D C52D -79(3)
C52D C47D C48D C49D 0.0
C15B C47D C48D C49D -173(3)
C47D C48D C49D C50D 0.0
C48D C49D C50D C51D 0.0
C49D C50D C51D C52D 0.0
C50D C51D C52D C47D 0.0
C48D C47D C52D C51D 0.0
C15B C47D C52D C51D 174(3)
C1B C20B C53B C58B 58.9(8)
C19B C20B C53B C58B -130.6(6)
C1B C20B C53B C54B -115.1(7)
C19B C20B C53B C54B 55.4(8)
C58B C53B C54B C55B -1.5(10)
C20B C53B C54B C55B 172.6(6)
C53B C54B C55B C56B 0.2(12)
C54B C55B C56B C57B 0.2(14)
C55B C56B C57B C58B 0.9(13)
C54B C53B C58B C57B 2.6(10)
C20B C53B C58B C57B -171.6(6)
C56B C57B C58B C53B -2.4(12)
